data_7005103
loop_
_publ_author_name
'Amoroso, Angelo J.'
'Burrows, Miles W.'
'Haigh, Robert'
'Hatcher, Malcolm'
'Jones, Mark'
'Kynast, Ulrich'
'Malik, K. M. Abdul'
'Sendor, Dorota'

_publ_section_title
;
 The synthesis and characterisation of europium terpyridine-N-oxide
 complexes.
;
_journal_issue 16
_journal_name_full 'Dalton transactions (Cambridge, England : 2003)'
_journal_page_first 1630
_journal_page_last 1638
_journal_paper_doi 10.1039/b616758f
_journal_year 2007
_chemical_formula_sum 'C47 H36 Cl3 Eu N10 O15'
_chemical_formula_weight 1239.17
_chemical_name_systematic
;
?
;
_space_group_IT_number 2
_symmetry_cell_setting triclinic
_symmetry_space_group_name_Hall '-P 1'
_symmetry_space_group_name_H-M 'P -1'
_atom_sites_solution_hydrogens geom
_atom_sites_solution_primary direct
_atom_sites_solution_secondary difmap
_audit_creation_method SHELXL-97
_cell_angle_alpha 74.250(10)
_cell_angle_beta 81.170(10)
_cell_angle_gamma 76.990(10)
_cell_formula_units_Z 4
_cell_length_a 14.013(2)
_cell_length_b 18.013(2)
_cell_length_c 21.635(3)
_cell_measurement_reflns_used 32107
_cell_measurement_temperature 150(2)
_cell_measurement_theta_max 27.48
_cell_measurement_theta_min 2.91
_cell_volume 5096.2(12)
_computing_cell_refinement
;
HKL Scalepack (Otwinowski & Minor, 1997)
;
_computing_data_collection 'Collect (Nonius BV, 1997-2000)'
_computing_data_reduction
;
HKL Denzo & Scalepack (Otwinowski, 1997)
;
_computing_structure_refinement 'SHELXL-97 (Sheldrick, 1997)'
_computing_structure_solution 'SHELXL-97 (Sheldrick, 1990)'
_diffrn_ambient_temperature 150(2)
_diffrn_detector_area_resol_mean 9
_diffrn_measured_fraction_theta_full 0.953
_diffrn_measured_fraction_theta_max 0.953
_diffrn_measurement_device_type 'Kappa CCD'
_diffrn_measurement_method CCD
_diffrn_radiation_monochromator graphite
_diffrn_radiation_source 'fine-focus sealed tube'
_diffrn_radiation_type MoK\a
_diffrn_radiation_wavelength 0.71073
_diffrn_reflns_av_R_equivalents 0.0430
_diffrn_reflns_av_sigmaI/netI 0.0491
_diffrn_reflns_limit_h_max 18
_diffrn_reflns_limit_h_min -17
_diffrn_reflns_limit_k_max 23
_diffrn_reflns_limit_k_min -23
_diffrn_reflns_limit_l_max 28
_diffrn_reflns_limit_l_min -25
_diffrn_reflns_number 53920
_diffrn_reflns_theta_full 27.46
_diffrn_reflns_theta_max 27.46
_diffrn_reflns_theta_min 2.93
_exptl_absorpt_coefficient_mu 1.466
_exptl_absorpt_correction_T_max 0.806
_exptl_absorpt_correction_T_min 0.690
_exptl_absorpt_correction_type multi-scan
_exptl_absorpt_process_details 'Sortav (Blessing, 1995)'
_exptl_crystal_colour colourless
_exptl_crystal_density_diffrn 1.615
_exptl_crystal_density_method 'not measured'
_exptl_crystal_description block
_exptl_crystal_F_000 2488
_exptl_crystal_size_max 0.2
_exptl_crystal_size_mid 0.15
_exptl_crystal_size_min 0.07
_refine_diff_density_max 1.803
_refine_diff_density_min -1.126
_refine_diff_density_rms 0.101
_refine_ls_extinction_method none
_refine_ls_goodness_of_fit_ref 1.075
_refine_ls_hydrogen_treatment constr
_refine_ls_matrix_type full
_refine_ls_number_parameters 1371
_refine_ls_number_reflns 22212
_refine_ls_number_restraints 0
_refine_ls_restrained_S_all 1.075
_refine_ls_R_factor_all 0.0484
_refine_ls_R_factor_gt 0.0362
_refine_ls_shift/su_max 0.008
_refine_ls_shift/su_mean 0.000
_refine_ls_structure_factor_coef Fsqd
_refine_ls_weighting_details 'calc w=1/[\s^2^(Fo^2^)+(0.0576P)^2^+0.0000P] where P=(Fo^2^+2Fc^2^)/3'
_refine_ls_weighting_scheme calc
_refine_ls_wR_factor_gt 0.0960
_refine_ls_wR_factor_ref 0.1003
_reflns_number_gt 17984
_reflns_number_total 22212
_reflns_threshold_expression >2sigma(I)
_cod_data_source_file b616758f.txt
_cod_data_source_block s921
_cod_depositor_comments
;
The following automatic conversions were performed:
'_symmetry_cell_setting' value 'Triclinic' changed to 'triclinic'
according to '/home/saulius/struct/CIF-dictionaries/cif_core.dic'
dictionary named 'cif_core.dic' version 2.4.1 from
2010-06-29.

'_exptl_absorpt_correction_type' value 'Multi-scan' changed
to 'multi-scan' according to
'/home/saulius/struct/CIF-dictionaries/cif_core.dic' dictionary named
'cif_core.dic' version 2.4.1 from 2010-06-29.

Automatic conversion script
Id: cif_fix_enum 1527 2010-12-29 10:47:43Z saulius 
;
_cod_original_sg_symbol_H-M P-1
_cod_database_code 7005103

loop_
_symmetry_equiv_pos_as_xyz
'x, y, z'
'-x, -y, -z'

loop_
_atom_site_label
_atom_site_type_symbol
_atom_site_fract_x
_atom_site_fract_y
_atom_site_fract_z
_atom_site_U_iso_or_equiv
_atom_site_adp_type
_atom_site_occupancy
_atom_site_symmetry_multiplicity
_atom_site_calc_flag
_atom_site_refinement_flags
_atom_site_disorder_assembly
_atom_site_disorder_group
Cl1 Cl 0.78548(6) 0.76598(5) 0.04276(4) 0.02944(18) Uani 1 1 d . . .
Cl2 Cl 0.22865(6) 0.82999(4) 0.60414(4) 0.02850(17) Uani 1 1 d . . .
Cl3 Cl -0.21296(6) 1.02293(5) 0.11313(4) 0.02835(17) Uani 1 1 d . . .
Cl4 Cl -0.19750(7) 0.42316(6) 1.10284(4) 0.0409(2) Uani 1 1 d . . .
Cl5 Cl 0.25669(7) 0.48355(7) 0.62133(5) 0.0541(3) Uani 1 1 d . . .
Cl6 Cl 0.23649(7) 1.19067(5) 0.49424(5) 0.0474(3) Uani 1 1 d . . .
Eu1 Eu 0.298651(10) 0.952627(8) 0.271574(6) 0.01586(5) Uani 1 1 d . . .
Eu2 Eu -0.313152(10) 0.578991(8) 0.777461(7) 0.01687(5) Uani 1 1 d . . .
O1 O 0.30232(15) 0.86651(12) 0.37423(9) 0.0225(5) Uani 1 1 d . . .
O2 O 0.38550(15) 1.00269(12) 0.17271(9) 0.0207(4) Uani 1 1 d . . .
O3 O 0.32703(16) 0.83491(12) 0.24258(10) 0.0274(5) Uani 1 1 d . . .
O4 O -0.36083(15) 0.65908(12) 0.67929(9) 0.0229(5) Uani 1 1 d . . .
O5 O -0.36468(15) 0.51283(12) 0.88391(9) 0.0222(5) Uani 1 1 d . . .
O6 O -0.35237(15) 0.47209(12) 0.75465(10) 0.0259(5) Uani 1 1 d . . .
O7 O 0.88489(17) 0.73931(16) 0.01973(12) 0.0413(6) Uani 1 1 d . . .
O8 O 0.7507(2) 0.70330(18) 0.08903(16) 0.0690(10) Uani 1 1 d . . .
O9 O 0.72449(19) 0.79152(18) -0.00961(13) 0.0529(8) Uani 1 1 d . . .
O10 O 0.7812(2) 0.82982(18) 0.07090(15) 0.0580(8) Uani 1 1 d . . .
O11 O 0.32839(17) 0.78941(15) 0.59991(13) 0.0424(6) Uani 1 1 d . . .
O12 O 0.22471(19) 0.90450(14) 0.61672(12) 0.0414(6) Uani 1 1 d . . .
O13 O 0.18724(19) 0.84266(15) 0.54471(12) 0.0441(6) Uani 1 1 d . . .
O14 O 0.17243(17) 0.78416(15) 0.65578(13) 0.0490(7) Uani 1 1 d . . .
O15 O -0.14918(19) 1.04564(18) 0.05618(12) 0.0477(7) Uani 1 1 d . . .
O16 O -0.22281(17) 1.07676(15) 0.15268(12) 0.0402(6) Uani 1 1 d . . .
O17 O -0.17059(19) 0.94648(15) 0.14898(14) 0.0463(7) Uani 1 1 d . . .
O18 O -0.30725(16) 1.02201(15) 0.09587(11) 0.0364(6) Uani 1 1 d . . .
O19 O -0.2994(2) 0.4493(2) 1.10343(15) 0.0649(9) Uani 1 1 d . . .
O20 O -0.1696(2) 0.35078(18) 1.14909(14) 0.0635(9) Uani 1 1 d . . .
O21 O -0.1528(2) 0.41652(17) 1.04068(13) 0.0605(9) Uani 1 1 d . . .
O22 O -0.1585(3) 0.4821(2) 1.12065(19) 0.0832(11) Uani 1 1 d . . .
O23 O 0.35647(19) 0.48374(18) 0.59677(15) 0.0578(8) Uani 1 1 d . . .
O24 O 0.2021(2) 0.4778(2) 0.57291(14) 0.0661(10) Uani 1 1 d . . .
O25 O 0.2541(3) 0.4197(3) 0.67650(18) 0.1089(15) Uani 1 1 d . . .
O26 O 0.2123(3) 0.5526(3) 0.6418(2) 0.1133(18) Uani 1 1 d . . .
O27 O 0.13243(19) 1.21625(17) 0.49675(14) 0.0529(7) Uani 1 1 d . . .
O28 O 0.2697(3) 1.16011(19) 0.43832(16) 0.0905(13) Uani 1 1 d . . .
O29 O 0.2614(2) 1.12997(17) 0.55082(14) 0.0627(9) Uani 1 1 d . . .
O30 O 0.2818(2) 1.25573(17) 0.4871(2) 0.0873(13) Uani 1 1 d . . .
N1 N 0.19544(18) 1.09455(14) 0.23420(11) 0.0190(5) Uani 1 1 d . . .
N2 N 0.20471(17) 1.02312(14) 0.36036(11) 0.0183(5) Uani 1 1 d . . .
N3 N 0.35097(18) 0.88227(14) 0.41603(11) 0.0205(5) Uani 1 1 d . . .
N4 N 0.41380(18) 0.96413(14) 0.12653(11) 0.0197(5) Uani 1 1 d . . .
N5 N 0.20063(17) 0.96155(14) 0.17396(11) 0.0178(5) Uani 1 1 d . . .
N6 N 0.12278(18) 0.92373(14) 0.29845(11) 0.0212(5) Uani 1 1 d . . .
N7 N 0.3609(2) 0.76581(15) 0.28063(12) 0.0272(6) Uani 1 1 d . . .
N8 N 0.48699(18) 0.87571(14) 0.28254(11) 0.0208(5) Uani 1 1 d . . .
N9 N 0.41968(18) 1.02653(14) 0.29910(11) 0.0203(5) Uani 1 1 d . . .
N10 N -0.38474(18) 0.63401(14) 0.63218(11) 0.0218(5) Uani 1 1 d . . .
N11 N -0.19415(18) 0.53504(14) 0.68062(11) 0.0200(5) Uani 1 1 d . . .
N12 N -0.15797(18) 0.47267(14) 0.80641(12) 0.0224(5) Uani 1 1 d . . .
N13 N -0.41616(19) 0.55959(15) 0.92115(11) 0.0228(6) Uani 1 1 d . . .
N14 N -0.22959(18) 0.61196(14) 0.86500(12) 0.0209(5) Uani 1 1 d . . .
N15 N -0.17891(18) 0.66644(14) 0.73979(12) 0.0220(5) Uani 1 1 d . . .
N16 N -0.41031(19) 0.42493(15) 0.79211(12) 0.0233(6) Uani 1 1 d . . .
N17 N -0.50908(18) 0.58924(14) 0.78627(11) 0.0197(5) Uani 1 1 d . . .
N18 N -0.42345(18) 0.70631(14) 0.80216(11) 0.0204(5) Uani 1 1 d . . .
C1 C 0.1944(2) 1.13325(17) 0.17155(14) 0.0212(6) Uani 1 1 d . . .
H1 H 0.2522 1.1233 0.1433 0.025 Uiso 1 1 calc R . .
C2 C 0.1145(2) 1.18632(17) 0.14599(15) 0.0251(7) Uani 1 1 d . . .
H2 H 0.1179 1.2134 0.1017 0.030 Uiso 1 1 calc R . .
C3 C 0.0299(3) 1.19923(18) 0.18619(15) 0.0304(7) Uani 1 1 d . . .
H3 H -0.0276 1.2336 0.1697 0.036 Uiso 1 1 calc R . .
C4 C 0.0296(2) 1.16140(18) 0.25101(15) 0.0261(7) Uani 1 1 d . . .
H4 H -0.0281 1.1697 0.2796 0.031 Uiso 1 1 calc R . .
C5 C 0.1138(2) 1.11155(17) 0.27380(13) 0.0187(6) Uani 1 1 d . . .
C6 C 0.1214(2) 1.07538(16) 0.34413(13) 0.0185(6) Uani 1 1 d . . .
C7 C 0.0487(2) 1.09826(18) 0.39017(14) 0.0235(7) Uani 1 1 d . . .
H7 H -0.0103 1.1337 0.3777 0.028 Uiso 1 1 calc R . .
C8 C 0.0637(2) 1.06842(18) 0.45476(14) 0.0255(7) Uani 1 1 d . . .
H8 H 0.0143 1.0822 0.4872 0.031 Uiso 1 1 calc R . .
C9 C 0.1507(2) 1.01870(18) 0.47156(14) 0.0255(7) Uani 1 1 d . . .
H9 H 0.1637 1.0000 0.5155 0.031 Uiso 1 1 calc R . .
C10 C 0.2192(2) 0.99620(17) 0.42301(14) 0.0209(6) Uani 1 1 d . . .
C11 C 0.3149(2) 0.94567(17) 0.44125(13) 0.0208(6) Uani 1 1 d . . .
C12 C 0.3692(2) 0.96099(19) 0.48287(14) 0.0268(7) Uani 1 1 d . . .
H12 H 0.3455 1.0052 0.5007 0.032 Uiso 1 1 calc R . .
C13 C 0.4583(3) 0.9119(2) 0.49879(15) 0.0305(8) Uani 1 1 d . . .
H13 H 0.4964 0.9233 0.5266 0.037 Uiso 1 1 calc R . .
C14 C 0.4912(2) 0.8467(2) 0.47414(15) 0.0295(7) Uani 1 1 d . . .
H14 H 0.5515 0.8122 0.4853 0.035 Uiso 1 1 calc R . .
C15 C 0.4357(2) 0.83227(19) 0.43319(15) 0.0263(7) Uani 1 1 d . . .
H15 H 0.4569 0.7868 0.4168 0.032 Uiso 1 1 calc R . .
C16 C 0.5106(2) 0.94451(18) 0.10989(15) 0.0269(7) Uani 1 1 d . . .
H16 H 0.5560 0.9575 0.1318 0.032 Uiso 1 1 calc R . .
C17 C 0.5455(3) 0.90603(19) 0.06169(16) 0.0327(8) Uani 1 1 d . . .
H17 H 0.6142 0.8919 0.0504 0.039 Uiso 1 1 calc R . .
C18 C 0.4783(3) 0.88840(19) 0.02999(16) 0.0353(8) Uani 1 1 d . . .
H18 H 0.5006 0.8616 -0.0033 0.042 Uiso 1 1 calc R . .
C19 C 0.3789(2) 0.90978(18) 0.04685(14) 0.0276(7) Uani 1 1 d . . .
H19 H 0.3327 0.8979 0.0250 0.033 Uiso 1 1 calc R . .
C20 C 0.3459(2) 0.94889(17) 0.09598(14) 0.0210(6) Uani 1 1 d . . .
C21 C 0.2391(2) 0.97675(17) 0.11164(14) 0.0210(6) Uani 1 1 d . . .
C22 C 0.1837(2) 1.01314(19) 0.06050(15) 0.0270(7) Uani 1 1 d . . .
H22 H 0.2142 1.0235 0.0175 0.032 Uiso 1 1 calc R . .
C23 C 0.0831(2) 1.0342(2) 0.07293(16) 0.0329(8) Uani 1 1 d . . .
H23 H 0.0431 1.0603 0.0387 0.039 Uiso 1 1 calc R . .
C24 C 0.0414(2) 1.0166(2) 0.13617(15) 0.0294(7) Uani 1 1 d . . .
H24 H -0.0277 1.0305 0.1459 0.035 Uiso 1 1 calc R . .
C25 C 0.1013(2) 0.97847(17) 0.18517(14) 0.0209(6) Uani 1 1 d . . .
C26 C 0.0587(2) 0.95204(18) 0.25263(14) 0.0226(6) Uani 1 1 d . . .
C27 C -0.0415(3) 0.9526(2) 0.26776(17) 0.0398(9) Uani 1 1 d . . .
H27 H -0.0856 0.9741 0.2353 0.048 Uiso 1 1 calc R . .
C28 C -0.0763(3) 0.9212(2) 0.33109(17) 0.0427(10) Uani 1 1 d . . .
H28 H -0.1447 0.9220 0.3425 0.051 Uiso 1 1 calc R . .
C29 C -0.0116(3) 0.8893(2) 0.37661(16) 0.0324(8) Uani 1 1 d . . .
H29 H -0.0337 0.8653 0.4196 0.039 Uiso 1 1 calc R . .
C30 C 0.0867(2) 0.89228(19) 0.35909(15) 0.0278(7) Uani 1 1 d . . .
H30 H 0.1312 0.8712 0.3913 0.033 Uiso 1 1 calc R . .
C31 C 0.2982(3) 0.7151(2) 0.30522(16) 0.0321(8) Uani 1 1 d . . .
H31 H 0.2303 0.7318 0.2990 0.038 Uiso 1 1 calc R . .
C32 C 0.3326(3) 0.6398(2) 0.33907(17) 0.0356(8) Uani 1 1 d . . .
H32 H 0.2889 0.6042 0.3561 0.043 Uiso 1 1 calc R . .
C33 C 0.4309(3) 0.6164(2) 0.34811(17) 0.0380(9) Uani 1 1 d . . .
H33 H 0.4559 0.5639 0.3703 0.046 Uiso 1 1 calc R . .
C34 C 0.4925(3) 0.66912(19) 0.32487(16) 0.0335(8) Uani 1 1 d . . .
H34 H 0.5601 0.6535 0.3319 0.040 Uiso 1 1 calc R . .
C35 C 0.4566(2) 0.74544(18) 0.29101(15) 0.0256(7) Uani 1 1 d . . .
C36 C 0.5204(2) 0.80474(18) 0.26941(15) 0.0247(7) Uani 1 1 d . . .
C37 C 0.6150(3) 0.7831(2) 0.24274(17) 0.0345(8) Uani 1 1 d . . .
H37 H 0.6354 0.7332 0.2329 0.041 Uiso 1 1 calc R . .
C38 C 0.6795(3) 0.8332(2) 0.23040(18) 0.0375(9) Uani 1 1 d . . .
H38 H 0.7437 0.8202 0.2097 0.045 Uiso 1 1 calc R . .
C39 C 0.6493(2) 0.9034(2) 0.24864(16) 0.0329(8) Uani 1 1 d . . .
H39 H 0.6934 0.9384 0.2428 0.039 Uiso 1 1 calc R . .
C40 C 0.5525(2) 0.92185(18) 0.27594(14) 0.0236(7) Uani 1 1 d . . .
C41 C 0.5186(2) 0.99598(18) 0.29747(14) 0.0231(6) Uani 1 1 d . . .
C42 C 0.5834(3) 1.0312(2) 0.31606(16) 0.0324(8) Uani 1 1 d . . .
H42 H 0.6513 1.0078 0.3159 0.039 Uiso 1 1 calc R . .
C43 C 0.5490(3) 1.1010(2) 0.33502(16) 0.0334(8) Uani 1 1 d . . .
H43 H 0.5928 1.1256 0.3484 0.040 Uiso 1 1 calc R . .
C44 C 0.4507(3) 1.13392(19) 0.33409(15) 0.0283(7) Uani 1 1 d . . .
H44 H 0.4253 1.1824 0.3456 0.034 Uiso 1 1 calc R . .
C45 C 0.3899(2) 1.09475(18) 0.31607(14) 0.0238(7) Uani 1 1 d . . .
H45 H 0.3220 1.1179 0.3157 0.029 Uiso 1 1 calc R . .
C46 C -0.4775(2) 0.6602(2) 0.61488(15) 0.0292(7) Uani 1 1 d . . .
H46 H -0.5229 0.6948 0.6366 0.035 Uiso 1 1 calc R . .
C47 C -0.5066(3) 0.6375(2) 0.56669(16) 0.0363(8) Uani 1 1 d . . .
H47 H -0.5721 0.6556 0.5551 0.044 Uiso 1 1 calc R . .
C48 C -0.4392(3) 0.5875(2) 0.53476(16) 0.0348(8) Uani 1 1 d . . .
H48 H -0.4579 0.5708 0.5011 0.042 Uiso 1 1 calc R . .
C49 C -0.3451(3) 0.56278(19) 0.55262(15) 0.0296(7) Uani 1 1 d . . .
H49 H -0.2986 0.5288 0.5308 0.035 Uiso 1 1 calc R . .
C50 C -0.3166(2) 0.58597(18) 0.60127(14) 0.0225(6) Uani 1 1 d . . .
C51 C -0.2136(2) 0.56173(17) 0.61830(14) 0.0226(7) Uani 1 1 d . . .
C52 C -0.1402(2) 0.56467(19) 0.56748(15) 0.0300(7) Uani 1 1 d . . .
H52 H -0.1563 0.5852 0.5242 0.036 Uiso 1 1 calc R . .
C53 C -0.0437(3) 0.5374(2) 0.58051(16) 0.0322(8) Uani 1 1 d . . .
H53 H 0.0079 0.5398 0.5464 0.039 Uiso 1 1 calc R . .
C54 C -0.0232(2) 0.50646(19) 0.64354(15) 0.0289(7) Uani 1 1 d . . .
H54 H 0.0429 0.4863 0.6533 0.035 Uiso 1 1 calc R . .
C55 C -0.0998(2) 0.50486(17) 0.69299(15) 0.0229(7) Uani 1 1 d . . .
C56 C -0.0801(2) 0.46761(17) 0.76081(15) 0.0226(6) Uani 1 1 d . . .
C57 C 0.0125(2) 0.4291(2) 0.77822(17) 0.0353(8) Uani 1 1 d . . .
H57 H 0.0671 0.4269 0.7463 0.042 Uiso 1 1 calc R . .
C58 C 0.0253(3) 0.3936(2) 0.84269(18) 0.0399(9) Uani 1 1 d . . .
H58 H 0.0889 0.3681 0.8553 0.048 Uiso 1 1 calc R . .
C59 C -0.0533(2) 0.39566(19) 0.88729(16) 0.0308(8) Uani 1 1 d . . .
H59 H -0.0464 0.3697 0.9313 0.037 Uiso 1 1 calc R . .
C60 C -0.1438(2) 0.43611(18) 0.86770(15) 0.0262(7) Uani 1 1 d . . .
H60 H -0.1987 0.4380 0.8994 0.031 Uiso 1 1 calc R . .
C61 C -0.5138(2) 0.5616(2) 0.93420(14) 0.0273(7) Uani 1 1 d . . .
H61 H -0.5440 0.5300 0.9174 0.033 Uiso 1 1 calc R . .
C62 C -0.5699(3) 0.6094(2) 0.97174(15) 0.0346(8) Uani 1 1 d . . .
H62 H -0.6389 0.6116 0.9802 0.041 Uiso 1 1 calc R . .
C63 C -0.5250(3) 0.6540(2) 0.99707(16) 0.0379(9) Uani 1 1 d . . .
H63 H -0.5628 0.6877 1.0227 0.045 Uiso 1 1 calc R . .
C64 C -0.4249(3) 0.6490(2) 0.98451(15) 0.0331(8) Uani 1 1 d . . .
H64 H -0.3931 0.6779 1.0030 0.040 Uiso 1 1 calc R . .
C65 C -0.3697(2) 0.60237(19) 0.94532(14) 0.0254(7) Uani 1 1 d . . .
C66 C -0.2628(2) 0.60047(18) 0.92822(14) 0.0241(7) Uani 1 1 d . . .
C67 C -0.2030(3) 0.5926(2) 0.97538(16) 0.0305(8) Uani 1 1 d . . .
H67 H -0.2294 0.5857 1.0193 0.037 Uiso 1 1 calc R . .
C68 C -0.1050(2) 0.59466(19) 0.95847(16) 0.0313(8) Uani 1 1 d . . .
H68 H -0.0618 0.5862 0.9906 0.038 Uiso 1 1 calc R . .
C69 C -0.0707(2) 0.60916(19) 0.89438(16) 0.0293(7) Uani 1 1 d . . .
H69 H -0.0037 0.6128 0.8813 0.035 Uiso 1 1 calc R . .
C70 C -0.1345(2) 0.61848(17) 0.84887(15) 0.0226(6) Uani 1 1 d . . .
C71 C -0.1048(2) 0.64252(18) 0.77788(15) 0.0230(7) Uani 1 1 d . . .
C72 C -0.0080(2) 0.64353(19) 0.75294(16) 0.0297(7) Uani 1 1 d . . .
H72 H 0.0434 0.6239 0.7805 0.036 Uiso 1 1 calc R . .
C73 C 0.0133(3) 0.6731(2) 0.68809(17) 0.0323(8) Uani 1 1 d . . .
H73 H 0.0795 0.6726 0.6698 0.039 Uiso 1 1 calc R . .
C74 C -0.0638(3) 0.70377(19) 0.64976(16) 0.0321(8) Uani 1 1 d . . .
H74 H -0.0517 0.7283 0.6053 0.039 Uiso 1 1 calc R . .
C75 C -0.1574(2) 0.69834(17) 0.67674(15) 0.0253(7) Uani 1 1 d . . .
H75 H -0.2096 0.7180 0.6498 0.030 Uiso 1 1 calc R . .
C76 C -0.3680(3) 0.34988(18) 0.81848(15) 0.0285(7) Uani 1 1 d . . .
H76 H -0.2984 0.3342 0.8143 0.034 Uiso 1 1 calc R . .
C77 C -0.4249(3) 0.29675(19) 0.85099(16) 0.0315(8) Uani 1 1 d . . .
H77 H -0.3951 0.2439 0.8689 0.038 Uiso 1 1 calc R . .
C78 C -0.5256(3) 0.31981(19) 0.85783(16) 0.0320(8) Uani 1 1 d . . .
H78 H -0.5659 0.2828 0.8796 0.038 Uiso 1 1 calc R . .
C79 C -0.5676(2) 0.39760(18) 0.83266(15) 0.0277(7) Uani 1 1 d . . .
H79 H -0.6370 0.4143 0.8382 0.033 Uiso 1 1 calc R . .
C80 C -0.5085(2) 0.45154(18) 0.79915(14) 0.0236(7) Uani 1 1 d . . .
C81 C -0.5505(2) 0.53486(18) 0.77355(14) 0.0232(7) Uani 1 1 d . . .
C82 C -0.6366(2) 0.5535(2) 0.74366(15) 0.0280(7) Uani 1 1 d . . .
H82 H -0.6617 0.5139 0.7334 0.034 Uiso 1 1 calc R . .
C83 C -0.6851(2) 0.63111(19) 0.72911(15) 0.0286(7) Uani 1 1 d . . .
H83 H -0.7418 0.6463 0.7062 0.034 Uiso 1 1 calc R . .
C84 C -0.6499(2) 0.68622(19) 0.74825(15) 0.0263(7) Uani 1 1 d . . .
H84 H -0.6853 0.7388 0.7421 0.032 Uiso 1 1 calc R . .
C85 C -0.5621(2) 0.66359(17) 0.77659(14) 0.0219(6) Uani 1 1 d . . .
C86 C -0.5227(2) 0.71999(17) 0.79924(14) 0.0224(7) Uani 1 1 d . . .
C87 C -0.5848(2) 0.78278(18) 0.81828(16) 0.0287(7) Uani 1 1 d . . .
H87 H -0.6538 0.7900 0.8173 0.034 Uiso 1 1 calc R . .
C88 C -0.5461(3) 0.83539(19) 0.83892(16) 0.0330(8) Uani 1 1 d . . .
H88 H -0.5880 0.8784 0.8529 0.040 Uiso 1 1 calc R . .
C89 C -0.4449(2) 0.82369(18) 0.83868(15) 0.0296(7) Uani 1 1 d . . .
H89 H -0.4158 0.8597 0.8509 0.036 Uiso 1 1 calc R . .
C90 C -0.3874(2) 0.75914(17) 0.82047(14) 0.0232(7) Uani 1 1 d . . .
H90 H -0.3182 0.7515 0.8209 0.028 Uiso 1 1 calc R . .
N01 N -0.7426(3) 0.7566(3) 1.0309(2) 0.0862(15) Uani 1 1 d . . .
C01 C -0.7997(4) 0.7641(3) 0.9969(2) 0.0579(12) Uani 1 1 d . . .
C02 C -0.8711(4) 0.7735(3) 0.9518(2) 0.0625(13) Uani 1 1 d . . .
H02A H -0.9371 0.7757 0.9749 0.094 Uiso 1 1 calc R . .
H02B H -0.8551 0.7287 0.9320 0.094 Uiso 1 1 calc R . .
H02C H -0.8691 0.8222 0.9181 0.094 Uiso 1 1 calc R . .
N02 N 0.1239(4) 0.7511(4) 0.2028(3) 0.126(2) Uani 1 1 d . . .
C03 C 0.0774(4) 0.7849(4) 0.1601(3) 0.0851(19) Uani 1 1 d . . .
C04 C 0.0186(4) 0.8250(3) 0.1083(3) 0.0874(19) Uani 1 1 d . . .
H04A H 0.0100 0.7873 0.0853 0.131 Uiso 1 1 calc R . .
H04B H 0.0513 0.8654 0.0784 0.131 Uiso 1 1 calc R . .
H04C H -0.0459 0.8498 0.1255 0.131 Uiso 1 1 calc R . .

loop_
_atom_site_aniso_label
_atom_site_aniso_U_11
_atom_site_aniso_U_22
_atom_site_aniso_U_33
_atom_site_aniso_U_23
_atom_site_aniso_U_13
_atom_site_aniso_U_12
Cl1 0.0221(4) 0.0327(4) 0.0323(4) -0.0103(3) -0.0037(3) 0.0008(3)
Cl2 0.0194(4) 0.0247(4) 0.0338(4) 0.0021(3) -0.0028(3) -0.0003(3)
Cl3 0.0201(4) 0.0370(4) 0.0315(4) -0.0148(3) -0.0034(3) -0.0046(3)
Cl4 0.0301(5) 0.0490(6) 0.0377(5) -0.0091(4) -0.0037(4) 0.0026(4)
Cl5 0.0248(5) 0.0912(8) 0.0529(6) -0.0428(6) -0.0080(4) 0.0091(5)
Cl6 0.0307(5) 0.0302(5) 0.0644(6) 0.0081(4) 0.0085(5) -0.0041(4)
Eu1 0.01527(8) 0.01457(8) 0.01677(8) -0.00310(6) -0.00396(6) -0.00025(6)
Eu2 0.01449(8) 0.01605(8) 0.01912(8) -0.00472(6) -0.00185(6) -0.00038(6)
O1 0.0256(12) 0.0200(11) 0.0216(10) -0.0032(8) -0.0092(9) -0.0014(9)
O2 0.0217(11) 0.0219(11) 0.0198(10) -0.0071(8) -0.0033(9) -0.0039(9)
O3 0.0330(13) 0.0175(11) 0.0317(12) -0.0067(9) -0.0145(10) 0.0038(9)
O4 0.0248(12) 0.0226(11) 0.0195(10) -0.0054(8) -0.0035(9) 0.0004(9)
O5 0.0207(11) 0.0232(11) 0.0216(10) -0.0050(9) -0.0004(9) -0.0038(9)
O6 0.0239(12) 0.0230(11) 0.0326(12) -0.0091(9) 0.0044(10) -0.0101(9)
O7 0.0213(13) 0.0574(17) 0.0411(14) -0.0181(13) -0.0025(11) 0.0075(12)
O8 0.0459(18) 0.062(2) 0.078(2) 0.0153(17) 0.0037(16) -0.0155(16)
O9 0.0364(15) 0.073(2) 0.0510(17) -0.0283(15) -0.0197(13) 0.0123(14)
O10 0.0501(18) 0.0591(19) 0.077(2) -0.0430(17) -0.0135(16) 0.0024(15)
O11 0.0195(12) 0.0386(14) 0.0548(16) 0.0010(12) 0.0000(12) 0.0059(11)
O12 0.0496(16) 0.0298(13) 0.0437(15) -0.0093(11) -0.0094(13) -0.0016(12)
O13 0.0467(16) 0.0418(15) 0.0445(15) -0.0050(12) -0.0170(13) -0.0085(13)
O14 0.0236(13) 0.0423(15) 0.0576(17) 0.0171(13) 0.0036(12) 0.0007(11)
O15 0.0406(15) 0.080(2) 0.0325(14) -0.0226(14) 0.0058(12) -0.0264(15)
O16 0.0324(14) 0.0503(16) 0.0489(15) -0.0323(13) -0.0055(12) -0.0048(12)
O17 0.0346(15) 0.0362(15) 0.0648(18) -0.0066(13) -0.0152(13) -0.0005(12)
O18 0.0215(12) 0.0518(16) 0.0422(14) -0.0174(12) -0.0104(11) -0.0082(11)
O19 0.0235(14) 0.096(3) 0.072(2) -0.0216(19) -0.0127(14) 0.0025(15)
O20 0.057(2) 0.058(2) 0.0519(18) 0.0039(15) 0.0032(15) 0.0088(16)
O21 0.079(2) 0.0467(17) 0.0403(15) -0.0067(13) 0.0175(16) -0.0024(16)
O22 0.081(3) 0.078(3) 0.111(3) -0.038(2) -0.047(2) -0.013(2)
O23 0.0252(14) 0.072(2) 0.080(2) -0.0293(17) -0.0060(14) -0.0031(14)
O24 0.0309(15) 0.129(3) 0.0546(18) -0.060(2) -0.0009(14) -0.0053(17)
O25 0.084(3) 0.168(5) 0.059(2) 0.004(3) -0.005(2) -0.032(3)
O26 0.065(2) 0.161(4) 0.144(4) -0.128(4) -0.054(2) 0.055(3)
O27 0.0299(15) 0.0646(19) 0.0562(17) -0.0071(15) -0.0009(13) -0.0042(13)
O28 0.114(3) 0.056(2) 0.064(2) -0.0037(17) 0.044(2) 0.011(2)
O29 0.0583(19) 0.0477(18) 0.0643(19) 0.0157(14) -0.0098(16) -0.0073(15)
O30 0.0448(19) 0.0366(18) 0.162(4) 0.015(2) -0.020(2) -0.0124(15)
N1 0.0200(13) 0.0177(12) 0.0187(12) -0.0044(10) -0.0039(10) -0.0011(10)
N2 0.0164(12) 0.0175(12) 0.0187(12) -0.0008(10) -0.0067(10) 0.0002(10)
N3 0.0196(13) 0.0214(13) 0.0164(12) 0.0018(10) -0.0059(10) -0.0010(10)
N4 0.0190(13) 0.0199(13) 0.0175(12) -0.0030(10) 0.0000(10) -0.0015(10)
N5 0.0163(12) 0.0191(12) 0.0196(12) -0.0077(10) -0.0021(10) -0.0028(10)
N6 0.0207(13) 0.0205(13) 0.0222(13) -0.0028(10) -0.0040(11) -0.0057(11)
N7 0.0336(16) 0.0213(14) 0.0255(14) -0.0071(11) -0.0046(12) 0.0000(12)
N8 0.0221(13) 0.0169(12) 0.0207(12) -0.0024(10) -0.0021(11) -0.0011(10)
N9 0.0232(14) 0.0220(13) 0.0147(12) -0.0039(10) -0.0012(10) -0.0037(11)
N10 0.0215(13) 0.0226(13) 0.0178(12) -0.0019(10) -0.0027(11) -0.0007(11)
N11 0.0191(13) 0.0171(12) 0.0227(13) -0.0053(10) -0.0019(11) -0.0008(10)
N12 0.0220(14) 0.0175(12) 0.0268(13) -0.0059(10) -0.0025(11) -0.0014(10)
N13 0.0211(14) 0.0277(14) 0.0159(12) -0.0028(10) -0.0001(11) -0.0011(11)
N14 0.0173(13) 0.0203(13) 0.0246(13) -0.0067(10) -0.0017(11) -0.0014(10)
N15 0.0225(14) 0.0182(12) 0.0242(13) -0.0047(10) -0.0003(11) -0.0033(10)
N16 0.0233(14) 0.0255(14) 0.0230(13) -0.0091(11) -0.0017(11) -0.0054(11)
N17 0.0167(13) 0.0197(13) 0.0213(12) -0.0034(10) -0.0040(10) -0.0013(10)
N18 0.0185(13) 0.0196(13) 0.0201(12) -0.0028(10) -0.0007(11) -0.0006(10)
C1 0.0247(16) 0.0175(14) 0.0191(14) -0.0024(11) -0.0008(13) -0.0030(12)
C2 0.0337(19) 0.0189(15) 0.0198(15) -0.0001(12) -0.0077(14) -0.0018(13)
C3 0.0332(19) 0.0233(17) 0.0306(17) -0.0046(14) -0.0141(15) 0.0078(14)
C4 0.0237(17) 0.0243(16) 0.0247(16) -0.0033(13) -0.0029(13) 0.0038(13)
C5 0.0201(15) 0.0187(14) 0.0174(14) -0.0056(11) -0.0053(12) -0.0006(12)
C6 0.0187(15) 0.0153(14) 0.0195(14) -0.0007(11) -0.0045(12) -0.0016(11)
C7 0.0192(16) 0.0218(15) 0.0266(16) -0.0031(12) -0.0035(13) -0.0006(12)
C8 0.0249(17) 0.0266(16) 0.0199(15) -0.0038(12) 0.0033(13) -0.0009(13)
C9 0.0306(18) 0.0250(16) 0.0155(14) -0.0010(12) -0.0030(13) 0.0010(14)
C10 0.0236(16) 0.0160(14) 0.0224(15) -0.0037(12) -0.0063(13) -0.0008(12)
C11 0.0228(16) 0.0185(15) 0.0165(14) 0.0016(11) -0.0033(12) -0.0010(12)
C12 0.0324(18) 0.0273(17) 0.0200(15) -0.0033(13) -0.0055(14) -0.0056(14)
C13 0.0315(19) 0.0371(19) 0.0214(16) 0.0032(14) -0.0133(14) -0.0092(15)
C14 0.0247(17) 0.0348(19) 0.0236(16) -0.0001(14) -0.0099(14) 0.0017(14)
C15 0.0233(17) 0.0246(16) 0.0245(16) -0.0004(13) -0.0041(13) 0.0031(13)
C16 0.0197(16) 0.0261(17) 0.0299(17) -0.0019(13) 0.0007(14) -0.0026(13)
C17 0.0285(19) 0.0277(18) 0.0298(18) -0.0021(14) 0.0089(15) 0.0051(15)
C18 0.049(2) 0.0239(17) 0.0283(18) -0.0090(14) 0.0087(17) -0.0025(16)
C19 0.0341(19) 0.0280(17) 0.0201(15) -0.0078(13) 0.0028(14) -0.0062(15)
C20 0.0238(16) 0.0183(15) 0.0196(14) -0.0021(12) -0.0022(13) -0.0046(12)
C21 0.0226(16) 0.0219(15) 0.0209(15) -0.0065(12) -0.0045(13) -0.0065(13)
C22 0.0264(17) 0.0335(18) 0.0224(16) -0.0053(13) -0.0067(14) -0.0074(14)
C23 0.0253(18) 0.045(2) 0.0260(17) -0.0019(15) -0.0123(15) -0.0050(16)
C24 0.0197(16) 0.0388(19) 0.0288(17) -0.0056(14) -0.0051(14) -0.0050(14)
C25 0.0212(16) 0.0217(15) 0.0212(15) -0.0042(12) -0.0026(13) -0.0076(13)
C26 0.0199(16) 0.0256(16) 0.0229(15) -0.0072(13) -0.0028(13) -0.0036(13)
C27 0.0244(18) 0.061(3) 0.0312(19) -0.0032(17) -0.0060(16) -0.0100(17)
C28 0.0242(19) 0.069(3) 0.0321(19) -0.0087(18) 0.0067(16) -0.0136(19)
C29 0.0312(19) 0.044(2) 0.0241(16) -0.0084(15) 0.0051(15) -0.0171(16)
C30 0.0306(18) 0.0301(18) 0.0225(16) -0.0021(13) -0.0066(14) -0.0080(14)
C31 0.0314(19) 0.0294(18) 0.0388(19) -0.0149(15) -0.0002(16) -0.0069(15)
C32 0.040(2) 0.0261(18) 0.042(2) -0.0110(15) -0.0012(17) -0.0075(16)
C33 0.050(2) 0.0210(17) 0.040(2) -0.0045(15) -0.0089(18) -0.0022(16)
C34 0.035(2) 0.0247(17) 0.0386(19) -0.0092(15) -0.0079(16) 0.0030(15)
C35 0.0253(17) 0.0254(16) 0.0274(16) -0.0119(13) -0.0045(14) 0.0003(13)
C36 0.0251(17) 0.0219(16) 0.0254(16) -0.0039(13) -0.0079(14) 0.0002(13)
C37 0.0330(19) 0.0260(18) 0.039(2) -0.0087(15) -0.0058(16) 0.0065(15)
C38 0.0224(18) 0.041(2) 0.043(2) -0.0115(17) -0.0003(16) 0.0063(16)
C39 0.0241(18) 0.0343(19) 0.0373(19) -0.0061(15) -0.0039(15) -0.0025(15)
C40 0.0196(16) 0.0255(16) 0.0241(15) -0.0057(13) -0.0048(13) 0.0005(13)
C41 0.0224(16) 0.0228(16) 0.0236(15) -0.0039(12) -0.0041(13) -0.0044(13)
C42 0.0246(18) 0.037(2) 0.0369(19) -0.0063(15) -0.0095(15) -0.0080(15)
C43 0.037(2) 0.037(2) 0.0331(18) -0.0112(15) -0.0068(16) -0.0165(16)
C44 0.037(2) 0.0255(17) 0.0250(16) -0.0070(13) -0.0012(15) -0.0121(15)
C45 0.0267(17) 0.0249(16) 0.0179(14) -0.0013(12) -0.0034(13) -0.0050(13)
C46 0.0231(17) 0.0344(19) 0.0249(16) -0.0021(14) -0.0063(14) 0.0016(14)
C47 0.031(2) 0.044(2) 0.0301(18) -0.0001(16) -0.0130(16) -0.0038(16)
C48 0.042(2) 0.038(2) 0.0268(17) -0.0094(15) -0.0088(16) -0.0074(17)
C49 0.0344(19) 0.0307(18) 0.0227(16) -0.0068(13) -0.0040(15) -0.0035(15)
C50 0.0231(16) 0.0219(15) 0.0187(14) -0.0019(12) -0.0011(13) -0.0011(13)
C51 0.0250(17) 0.0197(15) 0.0236(15) -0.0083(12) -0.0014(13) -0.0022(13)
C52 0.0339(19) 0.0300(18) 0.0244(16) -0.0088(14) 0.0011(15) -0.0024(15)
C53 0.0250(18) 0.037(2) 0.0316(18) -0.0127(15) 0.0070(15) -0.0023(15)
C54 0.0192(16) 0.0342(18) 0.0321(18) -0.0112(14) 0.0010(14) -0.0013(14)
C55 0.0183(15) 0.0181(15) 0.0307(17) -0.0076(12) 0.0008(13) -0.0006(12)
C56 0.0193(16) 0.0192(15) 0.0293(16) -0.0085(12) -0.0027(13) -0.0005(12)
C57 0.0197(17) 0.041(2) 0.039(2) -0.0081(16) -0.0043(15) 0.0043(15)
C58 0.0245(18) 0.042(2) 0.044(2) -0.0028(17) -0.0143(17) 0.0095(16)
C59 0.0272(18) 0.0300(18) 0.0308(17) -0.0022(14) -0.0098(15) 0.0016(14)
C60 0.0283(18) 0.0209(16) 0.0286(17) -0.0045(13) -0.0057(14) -0.0029(13)
C61 0.0202(16) 0.0354(18) 0.0217(16) 0.0024(13) -0.0033(13) -0.0067(14)
C62 0.0234(18) 0.045(2) 0.0259(17) -0.0018(15) 0.0012(15) 0.0024(15)
C63 0.034(2) 0.049(2) 0.0253(17) -0.0122(16) 0.0018(16) 0.0027(17)
C64 0.033(2) 0.042(2) 0.0237(17) -0.0105(15) 0.0002(15) -0.0052(16)
C65 0.0253(17) 0.0310(17) 0.0176(15) -0.0027(13) -0.0032(13) -0.0040(14)
C66 0.0245(17) 0.0227(16) 0.0237(16) -0.0053(12) -0.0031(13) -0.0018(13)
C67 0.036(2) 0.0336(19) 0.0229(16) -0.0067(14) -0.0062(15) -0.0071(15)
C68 0.0274(18) 0.0319(18) 0.0366(19) -0.0068(15) -0.0169(15) -0.0023(14)
C69 0.0240(17) 0.0289(17) 0.0363(18) -0.0068(14) -0.0083(15) -0.0057(14)
C70 0.0199(16) 0.0171(15) 0.0315(17) -0.0078(12) -0.0034(13) -0.0019(12)
C71 0.0206(16) 0.0207(15) 0.0300(16) -0.0102(13) -0.0029(14) -0.0036(13)
C72 0.0217(17) 0.0328(18) 0.0375(19) -0.0134(15) -0.0023(15) -0.0057(14)
C73 0.0253(18) 0.037(2) 0.040(2) -0.0174(16) 0.0059(16) -0.0131(15)
C74 0.038(2) 0.0288(18) 0.0293(17) -0.0067(14) 0.0058(16) -0.0135(16)
C75 0.0263(17) 0.0210(16) 0.0270(16) -0.0038(13) -0.0018(14) -0.0043(13)
C76 0.0312(18) 0.0237(16) 0.0291(17) -0.0070(13) -0.0054(15) 0.0001(14)
C77 0.042(2) 0.0183(16) 0.0320(18) -0.0059(13) -0.0025(16) -0.0019(15)
C78 0.043(2) 0.0271(17) 0.0287(17) -0.0071(14) 0.0015(16) -0.0161(16)
C79 0.0291(18) 0.0248(17) 0.0299(17) -0.0061(13) -0.0027(14) -0.0074(14)
C80 0.0256(17) 0.0247(16) 0.0222(15) -0.0081(12) -0.0070(13) -0.0024(13)
C81 0.0235(16) 0.0234(16) 0.0235(15) -0.0070(12) -0.0012(13) -0.0052(13)
C82 0.0239(17) 0.0317(18) 0.0306(17) -0.0086(14) -0.0063(14) -0.0061(14)
C83 0.0212(17) 0.0309(18) 0.0309(17) -0.0001(14) -0.0115(14) -0.0026(14)
C84 0.0154(15) 0.0289(17) 0.0283(17) -0.0019(13) -0.0024(13) 0.0023(13)
C85 0.0186(15) 0.0225(15) 0.0208(15) -0.0018(12) -0.0006(13) -0.0014(12)
C86 0.0234(16) 0.0168(15) 0.0220(15) 0.0000(12) 0.0003(13) -0.0011(12)
C87 0.0210(16) 0.0252(17) 0.0370(18) -0.0083(14) -0.0004(14) 0.0004(13)
C88 0.035(2) 0.0231(17) 0.0378(19) -0.0133(14) 0.0029(16) 0.0026(15)
C89 0.037(2) 0.0209(16) 0.0311(17) -0.0076(13) 0.0004(15) -0.0061(14)
C90 0.0221(16) 0.0214(15) 0.0247(16) -0.0066(12) 0.0017(13) -0.0028(13)
N01 0.055(3) 0.099(4) 0.100(4) -0.037(3) -0.020(3) 0.019(3)
C01 0.044(3) 0.052(3) 0.071(3) -0.016(2) -0.007(2) 0.008(2)
C02 0.066(3) 0.047(3) 0.074(3) -0.002(2) -0.021(3) -0.015(2)
N02 0.097(4) 0.158(6) 0.138(5) -0.058(5) -0.057(4) -0.001(4)
C03 0.062(3) 0.086(4) 0.126(5) -0.061(4) -0.048(4) 0.016(3)
C04 0.060(3) 0.072(4) 0.139(5) -0.053(4) -0.042(3) 0.024(3)

loop_
_atom_type_symbol
_atom_type_description
_atom_type_scat_dispersion_real
_atom_type_scat_dispersion_imag
_atom_type_scat_source
C C 0.0033 0.0016 'International Tables Vol C Tables 4.2.6.8 and 6.1.1.4'
H H 0.0000 0.0000 'International Tables Vol C Tables 4.2.6.8 and 6.1.1.4'
N N 0.0061 0.0033 'International Tables Vol C Tables 4.2.6.8 and 6.1.1.4'
O O 0.0106 0.0060 'International Tables Vol C Tables 4.2.6.8 and 6.1.1.4'
Eu Eu -0.1578 3.6682 'International Tables Vol C Tables 4.2.6.8 and 6.1.1.4'
Cl Cl 0.1484 0.1585 'International Tables Vol C Tables 4.2.6.8 and 6.1.1.4'

loop_
_geom_angle_atom_site_label_1
_geom_angle_atom_site_label_2
_geom_angle_atom_site_label_3
_geom_angle
_geom_angle_site_symmetry_1
_geom_angle_site_symmetry_3
_geom_angle_publ_flag
O8 Cl1 O10 110.3(2) . . ?
O8 Cl1 O7 109.20(18) . . ?
O10 Cl1 O7 109.27(17) . . ?
O8 Cl1 O9 108.51(19) . . ?
O10 Cl1 O9 109.52(18) . . ?
O7 Cl1 O9 110.02(15) . . ?
O11 Cl2 O12 109.52(16) . . ?
O11 Cl2 O13 110.37(16) . . ?
O12 Cl2 O13 108.67(15) . . ?
O11 Cl2 O14 109.35(15) . . ?
O12 Cl2 O14 109.45(16) . . ?
O13 Cl2 O14 109.46(17) . . ?
O15 Cl3 O17 109.17(17) . . ?
O15 Cl3 O16 109.59(16) . . ?
O17 Cl3 O16 108.10(17) . . ?
O15 Cl3 O18 109.73(15) . . ?
O17 Cl3 O18 109.97(16) . . ?
O16 Cl3 O18 110.25(15) . . ?
O19 Cl4 O21 111.9(2) . . ?
O19 Cl4 O20 113.4(2) . . ?
O21 Cl4 O20 109.64(18) . . ?
O19 Cl4 O22 106.8(2) . . ?
O21 Cl4 O22 108.1(2) . . ?
O20 Cl4 O22 106.6(2) . . ?
O26 Cl5 O23 111.8(2) . . ?
O26 Cl5 O25 106.9(3) . . ?
O23 Cl5 O25 108.1(2) . . ?
O26 Cl5 O24 108.4(2) . . ?
O23 Cl5 O24 110.09(17) . . ?
O25 Cl5 O24 111.6(3) . . ?
O30 Cl6 O27 109.54(19) . . ?
O30 Cl6 O29 112.2(2) . . ?
O27 Cl6 O29 109.66(18) . . ?
O30 Cl6 O28 107.5(2) . . ?
O27 Cl6 O28 108.7(2) . . ?
O29 Cl6 O28 109.2(2) . . ?
O3 Eu1 O1 80.72(7) . . ?
O3 Eu1 O2 87.43(7) . . ?
O1 Eu1 O2 148.00(7) . . ?
O3 Eu1 N6 81.14(8) . . ?
O1 Eu1 N6 76.26(7) . . ?
O2 Eu1 N6 131.22(7) . . ?
O3 Eu1 N9 130.70(8) . . ?
O1 Eu1 N9 90.92(7) . . ?
O2 Eu1 N9 74.55(7) . . ?
N6 Eu1 N9 143.78(8) . . ?
O3 Eu1 N2 142.14(7) . . ?
O1 Eu1 N2 68.64(7) . . ?
O2 Eu1 N2 130.18(7) . . ?
N6 Eu1 N2 70.64(8) . . ?
N9 Eu1 N2 73.14(7) . . ?
O3 Eu1 N1 137.51(7) . . ?
O1 Eu1 N1 129.79(7) . . ?
O2 Eu1 N1 77.57(7) . . ?
N6 Eu1 N1 79.69(8) . . ?
N9 Eu1 N1 83.34(8) . . ?
N2 Eu1 N1 61.95(7) . . ?
O3 Eu1 N5 67.82(7) . . ?
O1 Eu1 N5 130.68(7) . . ?
O2 Eu1 N5 69.22(7) . . ?
N6 Eu1 N5 62.52(7) . . ?
N9 Eu1 N5 138.39(7) . . ?
N2 Eu1 N5 116.74(7) . . ?
N1 Eu1 N5 69.69(7) . . ?
O3 Eu1 N8 68.20(8) . . ?
O1 Eu1 N8 73.08(7) . . ?
O2 Eu1 N8 74.93(7) . . ?
N6 Eu1 N8 139.35(7) . . ?
N9 Eu1 N8 62.92(8) . . ?
N2 Eu1 N8 119.91(7) . . ?
N1 Eu1 N8 140.90(7) . . ?
N5 Eu1 N8 123.35(7) . . ?
O3 Eu1 N3 97.14(7) . . ?
O1 Eu1 N3 22.10(7) . . ?
O2 Eu1 N3 135.28(7) . . ?
N6 Eu1 N3 93.30(7) . . ?
N9 Eu1 N3 68.96(7) . . ?
N2 Eu1 N3 61.00(7) . . ?
N1 Eu1 N3 121.46(7) . . ?
N5 Eu1 N3 152.49(7) . . ?
N8 Eu1 N3 65.99(7) . . ?
O6 Eu2 O4 91.12(8) . . ?
O6 Eu2 O5 81.27(7) . . ?
O4 Eu2 O5 146.62(7) . . ?
O6 Eu2 N12 78.50(8) . . ?
O4 Eu2 N12 131.55(7) . . ?
O5 Eu2 N12 78.89(7) . . ?
O6 Eu2 N18 131.30(8) . . ?
O4 Eu2 N18 73.65(7) . . ?
O5 Eu2 N18 87.11(7) . . ?
N12 Eu2 N18 144.80(8) . . ?
O6 Eu2 N15 138.63(7) . . ?
O4 Eu2 N15 77.02(8) . . ?
O5 Eu2 N15 128.53(7) . . ?
N12 Eu2 N15 80.44(8) . . ?
N18 Eu2 N15 83.57(8) . . ?
O6 Eu2 N14 139.57(8) . . ?
O4 Eu2 N14 128.96(7) . . ?
O5 Eu2 N14 67.78(7) . . ?
N12 Eu2 N14 70.74(8) . . ?
N18 Eu2 N14 74.08(8) . . ?
N15 Eu2 N14 60.97(8) . . ?
O6 Eu2 N11 68.25(7) . . ?
O4 Eu2 N11 69.42(7) . . ?
O5 Eu2 N11 134.36(7) . . ?
N12 Eu2 N11 62.74(8) . . ?
N18 Eu2 N11 138.53(7) . . ?
N15 Eu2 N11 70.48(8) . . ?
N14 Eu2 N11 116.47(8) . . ?
O6 Eu2 N17 68.32(7) . . ?
O4 Eu2 N17 74.95(7) . . ?
O5 Eu2 N17 72.03(7) . . ?
N12 Eu2 N17 138.38(7) . . ?
N18 Eu2 N17 63.10(8) . . ?
N15 Eu2 N17 141.17(8) . . ?
N14 Eu2 N17 121.54(7) . . ?
N11 Eu2 N17 121.99(8) . . ?
O6 Eu2 N13 98.85(7) . . ?
O4 Eu2 N13 132.52(7) . . ?
O5 Eu2 N13 22.40(7) . . ?
N12 Eu2 N13 95.92(7) . . ?
N18 Eu2 N13 64.99(7) . . ?
N15 Eu2 N13 118.49(7) . . ?
N14 Eu2 N13 60.15(7) . . ?
N11 Eu2 N13 156.29(7) . . ?
N17 Eu2 N13 66.37(7) . . ?
N3 O1 Eu1 116.63(15) . . ?
N4 O2 Eu1 123.52(16) . . ?
N7 O3 Eu1 124.26(17) . . ?
N10 O4 Eu2 124.95(16) . . ?
N13 O5 Eu2 115.14(16) . . ?
N16 O6 Eu2 126.37(16) . . ?
C1 N1 C5 117.0(2) . . ?
C1 N1 Eu1 122.10(18) . . ?
C5 N1 Eu1 114.52(17) . . ?
C10 N2 C6 118.4(2) . . ?
C10 N2 Eu1 123.28(19) . . ?
C6 N2 Eu1 115.89(18) . . ?
O1 N3 C15 117.7(3) . . ?
O1 N3 C11 120.7(2) . . ?
C15 N3 C11 121.7(3) . . ?
O1 N3 Eu1 41.28(11) . . ?
C15 N3 Eu1 124.10(19) . . ?
C11 N3 Eu1 100.96(16) . . ?
O2 N4 C16 117.8(3) . . ?
O2 N4 C20 120.2(2) . . ?
C16 N4 C20 121.9(3) . . ?
C21 N5 C25 116.9(3) . . ?
C21 N5 Eu1 123.66(18) . . ?
C25 N5 Eu1 115.49(18) . . ?
C30 N6 C26 117.7(3) . . ?
C30 N6 Eu1 122.3(2) . . ?
C26 N6 Eu1 119.20(18) . . ?
O3 N7 C35 120.0(3) . . ?
O3 N7 C31 118.3(3) . . ?
C35 N7 C31 121.6(3) . . ?
C40 N8 C36 117.5(3) . . ?
C40 N8 Eu1 114.95(19) . . ?
C36 N8 Eu1 122.5(2) . . ?
C45 N9 C41 116.5(3) . . ?
C45 N9 Eu1 122.8(2) . . ?
C41 N9 Eu1 120.69(19) . . ?
O4 N10 C46 117.7(3) . . ?
O4 N10 C50 120.7(2) . . ?
C46 N10 C50 121.5(3) . . ?
C55 N11 C51 118.1(3) . . ?
C55 N11 Eu2 115.31(19) . . ?
C51 N11 Eu2 123.49(19) . . ?
C60 N12 C56 118.4(3) . . ?
C60 N12 Eu2 121.0(2) . . ?
C56 N12 Eu2 118.71(19) . . ?
O5 N13 C61 118.1(3) . . ?
O5 N13 C65 120.0(2) . . ?
C61 N13 C65 121.8(3) . . ?
O5 N13 Eu2 42.46(11) . . ?
C61 N13 Eu2 121.22(19) . . ?
C65 N13 Eu2 102.16(17) . . ?
C70 N14 C66 117.1(3) . . ?
C70 N14 Eu2 115.16(19) . . ?
C66 N14 Eu2 124.87(19) . . ?
C75 N15 C71 117.8(3) . . ?
C75 N15 Eu2 120.6(2) . . ?
C71 N15 Eu2 112.45(18) . . ?
O6 N16 C80 119.6(3) . . ?
O6 N16 C76 117.7(3) . . ?
C80 N16 C76 122.5(3) . . ?
C81 N17 C85 116.9(3) . . ?
C81 N17 Eu2 122.97(19) . . ?
C85 N17 Eu2 114.52(18) . . ?
C90 N18 C86 117.4(3) . . ?
C90 N18 Eu2 122.57(19) . . ?
C86 N18 Eu2 120.03(19) . . ?
N1 C1 C2 123.8(3) . . ?
C3 C2 C1 118.3(3) . . ?
C2 C3 C4 119.0(3) . . ?
C5 C4 C3 119.5(3) . . ?
N1 C5 C4 122.1(3) . . ?
N1 C5 C6 115.8(2) . . ?
C4 C5 C6 122.0(3) . . ?
N2 C6 C7 122.1(3) . . ?
N2 C6 C5 116.7(2) . . ?
C7 C6 C5 121.1(3) . . ?
C8 C7 C6 118.7(3) . . ?
C9 C8 C7 119.5(3) . . ?
C8 C9 C10 118.8(3) . . ?
N2 C10 C9 122.4(3) . . ?
N2 C10 C11 119.1(3) . . ?
C9 C10 C11 118.4(3) . . ?
N3 C11 C12 118.6(3) . . ?
N3 C11 C10 119.2(3) . . ?
C12 C11 C10 122.2(3) . . ?
C11 C12 C13 120.2(3) . . ?
C14 C13 C12 119.7(3) . . ?
C15 C14 C13 119.1(3) . . ?
N3 C15 C14 120.6(3) . . ?
N4 C16 C17 121.2(3) . . ?
C16 C17 C18 118.5(3) . . ?
C19 C18 C17 119.8(3) . . ?
C18 C19 C20 120.2(3) . . ?
N4 C20 C19 118.3(3) . . ?
N4 C20 C21 121.0(3) . . ?
C19 C20 C21 120.6(3) . . ?
N5 C21 C22 123.6(3) . . ?
N5 C21 C20 119.2(3) . . ?
C22 C21 C20 117.1(3) . . ?
C21 C22 C23 118.7(3) . . ?
C22 C23 C24 118.8(3) . . ?
C23 C24 C25 119.5(3) . . ?
N5 C25 C24 122.2(3) . . ?
N5 C25 C26 116.7(3) . . ?
C24 C25 C26 121.0(3) . . ?
N6 C26 C27 121.6(3) . . ?
N6 C26 C25 116.8(3) . . ?
C27 C26 C25 121.5(3) . . ?
C28 C27 C26 119.0(3) . . ?
C29 C28 C27 119.5(3) . . ?
C28 C29 C30 118.8(3) . . ?
N6 C30 C29 123.2(3) . . ?
N7 C31 C32 120.1(3) . . ?
C31 C32 C33 119.5(3) . . ?
C34 C33 C32 119.6(3) . . ?
C33 C34 C35 120.4(3) . . ?
N7 C35 C34 118.7(3) . . ?
N7 C35 C36 120.1(3) . . ?
C34 C35 C36 121.1(3) . . ?
N8 C36 C37 122.3(3) . . ?
N8 C36 C35 118.4(3) . . ?
C37 C36 C35 118.9(3) . . ?
C38 C37 C36 120.0(3) . . ?
C37 C38 C39 118.6(3) . . ?
C38 C39 C40 118.6(3) . . ?
N8 C40 C39 122.5(3) . . ?
N8 C40 C41 117.7(3) . . ?
C39 C40 C41 119.8(3) . . ?
N9 C41 C42 121.8(3) . . ?
N9 C41 C40 116.7(3) . . ?
C42 C41 C40 121.5(3) . . ?
C41 C42 C43 119.8(3) . . ?
C44 C43 C42 118.8(3) . . ?
C43 C44 C45 118.2(3) . . ?
N9 C45 C44 124.7(3) . . ?
N10 C46 C47 120.8(3) . . ?
C46 C47 C48 119.1(3) . . ?
C49 C48 C47 118.9(3) . . ?
C50 C49 C48 121.5(3) . . ?
N10 C50 C49 118.2(3) . . ?
N10 C50 C51 120.7(3) . . ?
C49 C50 C51 121.1(3) . . ?
N11 C51 C52 122.5(3) . . ?
N11 C51 C50 120.7(3) . . ?
C52 C51 C50 116.7(3) . . ?
C53 C52 C51 119.1(3) . . ?
C54 C53 C52 119.0(3) . . ?
C53 C54 C55 119.7(3) . . ?
N11 C55 C54 121.4(3) . . ?
N11 C55 C56 117.8(3) . . ?
C54 C55 C56 120.7(3) . . ?
N12 C56 C57 120.5(3) . . ?
N12 C56 C55 116.9(3) . . ?
C57 C56 C55 122.5(3) . . ?
C56 C57 C58 119.6(3) . . ?
C59 C58 C57 119.5(3) . . ?
C58 C59 C60 118.7(3) . . ?
N12 C60 C59 123.2(3) . . ?
N13 C61 C62 120.2(3) . . ?
C61 C62 C63 119.6(3) . . ?
C64 C63 C62 118.9(3) . . ?
C63 C64 C65 121.0(3) . . ?
N13 C65 C64 118.4(3) . . ?
N13 C65 C66 120.2(3) . . ?
C64 C65 C66 121.3(3) . . ?
N14 C66 C67 122.7(3) . . ?
N14 C66 C65 117.2(3) . . ?
C67 C66 C65 120.0(3) . . ?
C68 C67 C66 119.4(3) . . ?
C69 C68 C67 118.7(3) . . ?
C68 C69 C70 119.4(3) . . ?
N14 C70 C69 122.5(3) . . ?
N14 C70 C71 115.1(3) . . ?
C69 C70 C71 122.2(3) . . ?
N15 C71 C72 121.8(3) . . ?
N15 C71 C70 115.7(3) . . ?
C72 C71 C70 122.4(3) . . ?
C73 C72 C71 119.5(3) . . ?
C72 C73 C74 118.6(3) . . ?
C75 C74 C73 119.1(3) . . ?
N15 C75 C74 122.9(3) . . ?
N16 C76 C77 120.2(3) . . ?
C76 C77 C78 119.8(3) . . ?
C77 C78 C79 119.3(3) . . ?
C78 C79 C80 120.3(3) . . ?
N16 C80 C79 117.7(3) . . ?
N16 C80 C81 120.6(3) . . ?
C79 C80 C81 121.6(3) . . ?
N17 C81 C82 123.3(3) . . ?
N17 C81 C80 118.0(3) . . ?
C82 C81 C80 118.3(3) . . ?
C83 C82 C81 118.3(3) . . ?
C84 C83 C82 119.2(3) . . ?
C83 C84 C85 119.0(3) . . ?
N17 C85 C84 122.6(3) . . ?
N17 C85 C86 116.4(3) . . ?
C84 C85 C86 121.0(3) . . ?
N18 C86 C87 121.7(3) . . ?
N18 C86 C85 117.5(3) . . ?
C87 C86 C85 120.8(3) . . ?
C86 C87 C88 119.9(3) . . ?
C89 C88 C87 118.4(3) . . ?
C90 C89 C88 118.9(3) . . ?
N18 C90 C89 123.8(3) . . ?
N01 C01 C02 178.5(5) . . ?
N02 C03 C04 178.5(8) . . ?

loop_
_geom_bond_atom_site_label_1
_geom_bond_atom_site_label_2
_geom_bond_distance
_geom_bond_site_symmetry_2
_geom_bond_publ_flag
Cl1 O8 1.414(3) . ?
Cl1 O10 1.426(3) . ?
Cl1 O7 1.427(2) . ?
Cl1 O9 1.436(3) . ?
Cl2 O11 1.426(2) . ?
Cl2 O12 1.428(3) . ?
Cl2 O13 1.433(3) . ?
Cl2 O14 1.440(2) . ?
Cl3 O15 1.427(2) . ?
Cl3 O17 1.430(3) . ?
Cl3 O16 1.430(2) . ?
Cl3 O18 1.432(2) . ?
Cl4 O19 1.399(3) . ?
Cl4 O21 1.418(3) . ?
Cl4 O20 1.427(3) . ?
Cl4 O22 1.457(3) . ?
Cl5 O26 1.412(3) . ?
Cl5 O23 1.418(3) . ?
Cl5 O25 1.418(4) . ?
Cl5 O24 1.427(3) . ?
Cl6 O30 1.416(3) . ?
Cl6 O27 1.424(3) . ?
Cl6 O29 1.431(3) . ?
Cl6 O28 1.434(3) . ?
Eu1 O3 2.305(2) . ?
Eu1 O1 2.339(2) . ?
Eu1 O2 2.3489(19) . ?
Eu1 N6 2.580(2) . ?
Eu1 N9 2.600(2) . ?
Eu1 N2 2.614(2) . ?
Eu1 N1 2.618(2) . ?
Eu1 N5 2.642(2) . ?
Eu1 N8 2.703(3) . ?
Eu1 N3 3.170(2) . ?
Eu2 O6 2.308(2) . ?
Eu2 O4 2.319(2) . ?
Eu2 O5 2.373(2) . ?
Eu2 N12 2.585(3) . ?
Eu2 N18 2.598(2) . ?
Eu2 N15 2.617(2) . ?
Eu2 N14 2.630(2) . ?
Eu2 N11 2.652(2) . ?
Eu2 N17 2.690(2) . ?
Eu2 N13 3.183(2) . ?
O1 N3 1.334(3) . ?
O2 N4 1.330(3) . ?
O3 N7 1.323(3) . ?
O4 N10 1.333(3) . ?
O5 N13 1.340(3) . ?
O6 N16 1.331(3) . ?
N1 C1 1.346(4) . ?
N1 C5 1.350(4) . ?
N2 C10 1.341(4) . ?
N2 C6 1.351(4) . ?
N3 C15 1.353(4) . ?
N3 C11 1.361(4) . ?
N4 C16 1.341(4) . ?
N4 C20 1.351(4) . ?
N5 C21 1.351(4) . ?
N5 C25 1.354(4) . ?
N6 C30 1.349(4) . ?
N6 C26 1.357(4) . ?
N7 C35 1.345(4) . ?
N7 C31 1.358(4) . ?
N8 C40 1.338(4) . ?
N8 C36 1.350(4) . ?
N9 C45 1.336(4) . ?
N9 C41 1.370(4) . ?
N10 C46 1.352(4) . ?
N10 C50 1.362(4) . ?
N11 C55 1.350(4) . ?
N11 C51 1.351(4) . ?
N12 C60 1.334(4) . ?
N12 C56 1.358(4) . ?
N13 C61 1.348(4) . ?
N13 C65 1.357(4) . ?
N14 C70 1.348(4) . ?
N14 C66 1.351(4) . ?
N15 C75 1.345(4) . ?
N15 C71 1.347(4) . ?
N16 C80 1.351(4) . ?
N16 C76 1.352(4) . ?
N17 C81 1.351(4) . ?
N17 C85 1.355(4) . ?
N18 C90 1.341(4) . ?
N18 C86 1.365(4) . ?
C1 C2 1.376(4) . ?
C2 C3 1.374(4) . ?
C3 C4 1.383(4) . ?
C4 C5 1.379(4) . ?
C5 C6 1.494(4) . ?
C6 C7 1.387(4) . ?
C7 C8 1.385(4) . ?
C8 C9 1.373(4) . ?
C9 C10 1.392(4) . ?
C10 C11 1.483(4) . ?
C11 C12 1.380(4) . ?
C12 C13 1.389(5) . ?
C13 C14 1.378(5) . ?
C14 C15 1.373(4) . ?
C16 C17 1.375(5) . ?
C17 C18 1.381(5) . ?
C18 C19 1.378(5) . ?
C19 C20 1.396(4) . ?
C20 C21 1.485(4) . ?
C21 C22 1.377(4) . ?
C22 C23 1.380(5) . ?
C23 C24 1.384(4) . ?
C24 C25 1.385(4) . ?
C25 C26 1.482(4) . ?
C26 C27 1.391(4) . ?
C27 C28 1.390(5) . ?
C28 C29 1.362(5) . ?
C29 C30 1.381(5) . ?
C31 C32 1.372(5) . ?
C32 C33 1.374(5) . ?
C33 C34 1.371(5) . ?
C34 C35 1.391(4) . ?
C35 C36 1.480(4) . ?
C36 C37 1.377(4) . ?
C37 C38 1.367(5) . ?
C38 C39 1.383(5) . ?
C39 C40 1.399(4) . ?
C40 C41 1.487(4) . ?
C41 C42 1.378(4) . ?
C42 C43 1.389(5) . ?
C43 C44 1.372(5) . ?
C44 C45 1.378(4) . ?
C46 C47 1.363(5) . ?
C47 C48 1.391(5) . ?
C48 C49 1.373(5) . ?
C49 C50 1.372(4) . ?
C50 C51 1.483(4) . ?
C51 C52 1.384(4) . ?
C52 C53 1.376(5) . ?
C53 C54 1.374(5) . ?
C54 C55 1.393(4) . ?
C55 C56 1.478(4) . ?
C56 C57 1.383(4) . ?
C57 C58 1.388(5) . ?
C58 C59 1.349(5) . ?
C59 C60 1.379(4) . ?
C61 C62 1.377(5) . ?
C62 C63 1.384(5) . ?
C63 C64 1.375(5) . ?
C64 C65 1.384(4) . ?
C65 C66 1.481(4) . ?
C66 C67 1.376(4) . ?
C67 C68 1.373(5) . ?
C68 C69 1.370(5) . ?
C69 C70 1.382(4) . ?
C70 C71 1.498(4) . ?
C71 C72 1.383(4) . ?
C72 C73 1.371(5) . ?
C73 C74 1.385(5) . ?
C74 C75 1.364(4) . ?
C76 C77 1.361(4) . ?
C77 C78 1.375(5) . ?
C78 C79 1.386(5) . ?
C79 C80 1.397(4) . ?
C80 C81 1.469(4) . ?
C81 C82 1.388(4) . ?
C82 C83 1.384(4) . ?
C83 C84 1.380(5) . ?
C84 C85 1.388(4) . ?
C85 C86 1.478(4) . ?
C86 C87 1.380(4) . ?
C87 C88 1.388(5) . ?
C88 C89 1.385(5) . ?
C89 C90 1.373(4) . ?
N01 C01 1.131(6) . ?
C01 C02 1.454(7) . ?
N02 C03 1.162(7) . ?
C03 C04 1.425(7) . ?

loop_
_geom_torsion_atom_site_label_1
_geom_torsion_atom_site_label_2
_geom_torsion_atom_site_label_3
_geom_torsion_atom_site_label_4
_geom_torsion
_geom_torsion_site_symmetry_1
_geom_torsion_site_symmetry_2
_geom_torsion_site_symmetry_3
_geom_torsion_site_symmetry_4
_geom_torsion_publ_flag
O3 Eu1 O1 N3 137.49(19) . . . . ?
O2 Eu1 O1 N3 67.8(2) . . . . ?
N6 Eu1 O1 N3 -139.43(19) . . . . ?
N9 Eu1 O1 N3 6.33(18) . . . . ?
N2 Eu1 O1 N3 -65.14(18) . . . . ?
N1 Eu1 O1 N3 -75.8(2) . . . . ?
N5 Eu1 O1 N3 -172.66(16) . . . . ?
N8 Eu1 O1 N3 67.59(18) . . . . ?
O3 Eu1 O2 N4 8.7(2) . . . . ?
O1 Eu1 O2 N4 76.6(2) . . . . ?
N6 Eu1 O2 N4 -67.1(2) . . . . ?
N9 Eu1 O2 N4 142.3(2) . . . . ?
N2 Eu1 O2 N4 -166.53(18) . . . . ?
N1 Eu1 O2 N4 -131.3(2) . . . . ?
N5 Eu1 O2 N4 -58.50(19) . . . . ?
N8 Eu1 O2 N4 76.8(2) . . . . ?
N3 Eu1 O2 N4 106.3(2) . . . . ?
O1 Eu1 O3 N7 -18.5(2) . . . . ?
O2 Eu1 O3 N7 131.7(2) . . . . ?
N6 Eu1 O3 N7 -95.9(2) . . . . ?
N9 Eu1 O3 N7 64.7(2) . . . . ?
N2 Eu1 O3 N7 -54.2(3) . . . . ?
N1 Eu1 O3 N7 -159.88(19) . . . . ?
N5 Eu1 O3 N7 -159.7(2) . . . . ?
N8 Eu1 O3 N7 56.9(2) . . . . ?
N3 Eu1 O3 N7 -3.6(2) . . . . ?
O6 Eu2 O4 N10 -8.2(2) . . . . ?
O5 Eu2 O4 N10 -83.9(2) . . . . ?
N12 Eu2 O4 N10 67.4(2) . . . . ?
N18 Eu2 O4 N10 -141.2(2) . . . . ?
N15 Eu2 O4 N10 131.8(2) . . . . ?
N14 Eu2 O4 N10 166.03(18) . . . . ?
N11 Eu2 O4 N10 58.06(19) . . . . ?
N17 Eu2 O4 N10 -75.3(2) . . . . ?
N13 Eu2 O4 N10 -111.3(2) . . . . ?
O6 Eu2 O5 N13 -141.34(19) . . . . ?
O4 Eu2 O5 N13 -62.7(2) . . . . ?
N12 Eu2 O5 N13 138.76(19) . . . . ?
N18 Eu2 O5 N13 -8.78(18) . . . . ?
N15 Eu2 O5 N13 70.6(2) . . . . ?
N14 Eu2 O5 N13 65.20(18) . . . . ?
N11 Eu2 O5 N13 171.09(16) . . . . ?
N17 Eu2 O5 N13 -71.40(18) . . . . ?
O4 Eu2 O6 N16 -127.6(2) . . . . ?
O5 Eu2 O6 N16 19.8(2) . . . . ?
N12 Eu2 O6 N16 100.1(2) . . . . ?
N18 Eu2 O6 N16 -58.5(2) . . . . ?
N15 Eu2 O6 N16 160.95(19) . . . . ?
N14 Eu2 O6 N16 59.4(3) . . . . ?
N11 Eu2 O6 N16 165.2(2) . . . . ?
N17 Eu2 O6 N16 -54.3(2) . . . . ?
N13 Eu2 O6 N16 5.8(2) . . . . ?
O3 Eu1 N1 C1 -46.1(3) . . . . ?
O1 Eu1 N1 C1 -172.8(2) . . . . ?
O2 Eu1 N1 C1 26.0(2) . . . . ?
N6 Eu1 N1 C1 -110.6(2) . . . . ?
N9 Eu1 N1 C1 101.5(2) . . . . ?
N2 Eu1 N1 C1 176.0(2) . . . . ?
N5 Eu1 N1 C1 -46.2(2) . . . . ?
N8 Eu1 N1 C1 72.1(3) . . . . ?
N3 Eu1 N1 C1 161.9(2) . . . . ?
O3 Eu1 N1 C5 105.1(2) . . . . ?
O1 Eu1 N1 C5 -21.6(2) . . . . ?
O2 Eu1 N1 C5 177.1(2) . . . . ?
N6 Eu1 N1 C5 40.60(19) . . . . ?
N9 Eu1 N1 C5 -107.3(2) . . . . ?
N2 Eu1 N1 C5 -32.85(18) . . . . ?
N5 Eu1 N1 C5 105.0(2) . . . . ?
N8 Eu1 N1 C5 -136.75(18) . . . . ?
N3 Eu1 N1 C5 -47.0(2) . . . . ?
O3 Eu1 N2 C10 58.7(3) . . . . ?
O1 Eu1 N2 C10 20.5(2) . . . . ?
O2 Eu1 N2 C10 -129.0(2) . . . . ?
N6 Eu1 N2 C10 102.9(2) . . . . ?
N9 Eu1 N2 C10 -77.3(2) . . . . ?
N1 Eu1 N2 C10 -168.7(2) . . . . ?
N5 Eu1 N2 C10 146.4(2) . . . . ?
N8 Eu1 N2 C10 -33.7(2) . . . . ?
N3 Eu1 N2 C10 -2.5(2) . . . . ?
O3 Eu1 N2 C6 -103.2(2) . . . . ?
O1 Eu1 N2 C6 -141.4(2) . . . . ?
O2 Eu1 N2 C6 69.1(2) . . . . ?
N6 Eu1 N2 C6 -59.08(19) . . . . ?
N9 Eu1 N2 C6 120.7(2) . . . . ?
N1 Eu1 N2 C6 29.33(18) . . . . ?
N5 Eu1 N2 C6 -15.5(2) . . . . ?
N8 Eu1 N2 C6 164.40(18) . . . . ?
N3 Eu1 N2 C6 -164.4(2) . . . . ?
Eu1 O1 N3 C15 -111.2(2) . . . . ?
Eu1 O1 N3 C11 70.1(3) . . . . ?
O3 Eu1 N3 O1 -42.22(19) . . . . ?
O2 Eu1 N3 O1 -135.79(17) . . . . ?
N6 Eu1 N3 O1 39.26(18) . . . . ?
N9 Eu1 N3 O1 -173.22(19) . . . . ?
N2 Eu1 N3 O1 104.95(19) . . . . ?
N1 Eu1 N3 O1 119.18(18) . . . . ?
N5 Eu1 N3 O1 12.1(3) . . . . ?
N8 Eu1 N3 O1 -104.48(19) . . . . ?
O3 Eu1 N3 C15 52.3(2) . . . . ?
O1 Eu1 N3 C15 94.5(3) . . . . ?
O2 Eu1 N3 C15 -41.3(3) . . . . ?
N6 Eu1 N3 C15 133.8(2) . . . . ?
N9 Eu1 N3 C15 -78.7(2) . . . . ?
N2 Eu1 N3 C15 -160.5(3) . . . . ?
N1 Eu1 N3 C15 -146.3(2) . . . . ?
N5 Eu1 N3 C15 106.6(3) . . . . ?
N8 Eu1 N3 C15 -10.0(2) . . . . ?
O3 Eu1 N3 C11 -166.74(18) . . . . ?
O1 Eu1 N3 C11 -124.5(3) . . . . ?
O2 Eu1 N3 C11 99.70(19) . . . . ?
N6 Eu1 N3 C11 -85.26(18) . . . . ?
N9 Eu1 N3 C11 62.26(18) . . . . ?
N2 Eu1 N3 C11 -19.56(17) . . . . ?
N1 Eu1 N3 C11 -5.3(2) . . . . ?
N5 Eu1 N3 C11 -112.4(2) . . . . ?
N8 Eu1 N3 C11 131.00(19) . . . . ?
Eu1 O2 N4 C16 -117.5(2) . . . . ?
Eu1 O2 N4 C20 65.4(3) . . . . ?
O3 Eu1 N5 C21 -85.5(2) . . . . ?
O1 Eu1 N5 C21 -140.0(2) . . . . ?
O2 Eu1 N5 C21 10.4(2) . . . . ?
N6 Eu1 N5 C21 -176.9(2) . . . . ?
N9 Eu1 N5 C21 41.5(3) . . . . ?
N2 Eu1 N5 C21 136.0(2) . . . . ?
N1 Eu1 N5 C21 94.4(2) . . . . ?
N8 Eu1 N5 C21 -43.9(2) . . . . ?
N3 Eu1 N5 C21 -146.0(2) . . . . ?
O3 Eu1 N5 C25 117.6(2) . . . . ?
O1 Eu1 N5 C25 63.1(2) . . . . ?
O2 Eu1 N5 C25 -146.5(2) . . . . ?
N6 Eu1 N5 C25 26.21(19) . . . . ?
N9 Eu1 N5 C25 -115.4(2) . . . . ?
N2 Eu1 N5 C25 -20.9(2) . . . . ?
N1 Eu1 N5 C25 -62.49(19) . . . . ?
N8 Eu1 N5 C25 159.18(18) . . . . ?
N3 Eu1 N5 C25 57.1(3) . . . . ?
O3 Eu1 N6 C30 99.3(2) . . . . ?
O1 Eu1 N6 C30 16.7(2) . . . . ?
O2 Eu1 N6 C30 177.9(2) . . . . ?
N9 Eu1 N6 C30 -55.5(3) . . . . ?
N2 Eu1 N6 C30 -55.1(2) . . . . ?
N1 Eu1 N6 C30 -118.8(2) . . . . ?
N5 Eu1 N6 C30 168.8(3) . . . . ?
N8 Eu1 N6 C30 58.6(3) . . . . ?
N3 Eu1 N6 C30 2.5(2) . . . . ?
O3 Eu1 N6 C26 -91.4(2) . . . . ?
O1 Eu1 N6 C26 -174.0(2) . . . . ?
O2 Eu1 N6 C26 -12.8(3) . . . . ?
N9 Eu1 N6 C26 113.8(2) . . . . ?
N2 Eu1 N6 C26 114.2(2) . . . . ?
N1 Eu1 N6 C26 50.5(2) . . . . ?
N5 Eu1 N6 C26 -21.9(2) . . . . ?
N8 Eu1 N6 C26 -132.1(2) . . . . ?
N3 Eu1 N6 C26 171.8(2) . . . . ?
Eu1 O3 N7 C35 -75.4(3) . . . . ?
Eu1 O3 N7 C31 108.5(3) . . . . ?
O3 Eu1 N8 C40 152.8(2) . . . . ?
O1 Eu1 N8 C40 -120.6(2) . . . . ?
O2 Eu1 N8 C40 59.5(2) . . . . ?
N6 Eu1 N8 C40 -163.25(19) . . . . ?
N9 Eu1 N8 C40 -20.55(19) . . . . ?
N2 Eu1 N8 C40 -68.5(2) . . . . ?
N1 Eu1 N8 C40 12.8(3) . . . . ?
N5 Eu1 N8 C40 111.4(2) . . . . ?
N3 Eu1 N8 C40 -98.2(2) . . . . ?
O3 Eu1 N8 C36 -1.3(2) . . . . ?
O1 Eu1 N8 C36 85.3(2) . . . . ?
O2 Eu1 N8 C36 -94.6(2) . . . . ?
N6 Eu1 N8 C36 42.6(3) . . . . ?
N9 Eu1 N8 C36 -174.7(2) . . . . ?
N2 Eu1 N8 C36 137.4(2) . . . . ?
N1 Eu1 N8 C36 -141.4(2) . . . . ?
N5 Eu1 N8 C36 -42.7(2) . . . . ?
N3 Eu1 N8 C36 107.7(2) . . . . ?
O3 Eu1 N9 C45 -179.00(19) . . . . ?
O1 Eu1 N9 C45 -100.5(2) . . . . ?
O2 Eu1 N9 C45 108.4(2) . . . . ?
N6 Eu1 N9 C45 -32.8(3) . . . . ?
N2 Eu1 N9 C45 -33.2(2) . . . . ?
N1 Eu1 N9 C45 29.5(2) . . . . ?
N5 Eu1 N9 C45 78.4(2) . . . . ?
N8 Eu1 N9 C45 -170.9(2) . . . . ?
N3 Eu1 N9 C45 -97.9(2) . . . . ?
O3 Eu1 N9 C41 0.2(2) . . . . ?
O1 Eu1 N9 C41 78.7(2) . . . . ?
O2 Eu1 N9 C41 -72.4(2) . . . . ?
N6 Eu1 N9 C41 146.4(2) . . . . ?
N2 Eu1 N9 C41 146.1(2) . . . . ?
N1 Eu1 N9 C41 -151.3(2) . . . . ?
N5 Eu1 N9 C41 -102.4(2) . . . . ?
N8 Eu1 N9 C41 8.3(2) . . . . ?
N3 Eu1 N9 C41 81.3(2) . . . . ?
Eu2 O4 N10 C46 117.7(2) . . . . ?
Eu2 O4 N10 C50 -64.6(3) . . . . ?
O6 Eu2 N11 C55 -112.5(2) . . . . ?
O4 Eu2 N11 C55 147.6(2) . . . . ?
O5 Eu2 N11 C55 -60.7(2) . . . . ?
N12 Eu2 N11 C55 -24.56(19) . . . . ?
N18 Eu2 N11 C55 119.1(2) . . . . ?
N15 Eu2 N11 C55 64.5(2) . . . . ?
N14 Eu2 N11 C55 23.3(2) . . . . ?
N17 Eu2 N11 C55 -156.60(18) . . . . ?
N13 Eu2 N11 C55 -52.3(3) . . . . ?
O6 Eu2 N11 C51 88.0(2) . . . . ?
O4 Eu2 N11 C51 -11.9(2) . . . . ?
O5 Eu2 N11 C51 139.7(2) . . . . ?
N12 Eu2 N11 C51 175.9(2) . . . . ?
N18 Eu2 N11 C51 -40.5(3) . . . . ?
N15 Eu2 N11 C51 -95.0(2) . . . . ?
N14 Eu2 N11 C51 -136.2(2) . . . . ?
N17 Eu2 N11 C51 43.9(2) . . . . ?
N13 Eu2 N11 C51 148.2(2) . . . . ?
O6 Eu2 N12 C60 -102.2(2) . . . . ?
O4 Eu2 N12 C60 176.6(2) . . . . ?
O5 Eu2 N12 C60 -19.0(2) . . . . ?
N18 Eu2 N12 C60 49.4(3) . . . . ?
N15 Eu2 N12 C60 113.6(2) . . . . ?
N14 Eu2 N12 C60 51.1(2) . . . . ?
N11 Eu2 N12 C60 -173.5(3) . . . . ?
N17 Eu2 N12 C60 -65.0(3) . . . . ?
N13 Eu2 N12 C60 -4.4(2) . . . . ?
O6 Eu2 N12 C56 93.6(2) . . . . ?
O4 Eu2 N12 C56 12.5(3) . . . . ?
O5 Eu2 N12 C56 176.8(2) . . . . ?
N18 Eu2 N12 C56 -114.7(2) . . . . ?
N15 Eu2 N12 C56 -50.6(2) . . . . ?
N14 Eu2 N12 C56 -113.0(2) . . . . ?
N11 Eu2 N12 C56 22.3(2) . . . . ?
N17 Eu2 N12 C56 130.8(2) . . . . ?
N13 Eu2 N12 C56 -168.5(2) . . . . ?
Eu2 O5 N13 C61 106.6(2) . . . . ?
Eu2 O5 N13 C65 -74.3(3) . . . . ?
O6 Eu2 N13 O5 38.67(19) . . . . ?
O4 Eu2 N13 O5 138.44(17) . . . . ?
N12 Eu2 N13 O5 -40.57(19) . . . . ?
N18 Eu2 N13 O5 170.3(2) . . . . ?
N15 Eu2 N13 O5 -122.88(18) . . . . ?
N14 Eu2 N13 O5 -104.34(19) . . . . ?
N11 Eu2 N13 O5 -16.0(3) . . . . ?
N17 Eu2 N13 O5 100.24(19) . . . . ?
O6 Eu2 N13 C61 -60.2(2) . . . . ?
O4 Eu2 N13 C61 39.5(3) . . . . ?
O5 Eu2 N13 C61 -98.9(3) . . . . ?
N12 Eu2 N13 C61 -139.5(2) . . . . ?
N18 Eu2 N13 C61 71.4(2) . . . . ?
N15 Eu2 N13 C61 138.2(2) . . . . ?
N14 Eu2 N13 C61 156.8(3) . . . . ?
N11 Eu2 N13 C61 -114.9(3) . . . . ?
N17 Eu2 N13 C61 1.3(2) . . . . ?
O6 Eu2 N13 C65 160.17(19) . . . . ?
O4 Eu2 N13 C65 -100.1(2) . . . . ?
O5 Eu2 N13 C65 121.5(3) . . . . ?
N12 Eu2 N13 C65 80.93(19) . . . . ?
N18 Eu2 N13 C65 -68.19(19) . . . . ?
N15 Eu2 N13 C65 -1.4(2) . . . . ?
N14 Eu2 N13 C65 17.15(18) . . . . ?
N11 Eu2 N13 C65 105.5(2) . . . . ?
N17 Eu2 N13 C65 -138.3(2) . . . . ?
O6 Eu2 N14 C70 98.7(2) . . . . ?
O4 Eu2 N14 C70 -72.3(2) . . . . ?
O5 Eu2 N14 C70 141.6(2) . . . . ?
N12 Eu2 N14 C70 56.1(2) . . . . ?
N18 Eu2 N14 C70 -125.0(2) . . . . ?
N15 Eu2 N14 C70 -33.51(19) . . . . ?
N11 Eu2 N14 C70 11.8(2) . . . . ?
N17 Eu2 N14 C70 -168.32(18) . . . . ?
N13 Eu2 N14 C70 165.1(2) . . . . ?
O6 Eu2 N14 C66 -61.3(3) . . . . ?
O4 Eu2 N14 C66 127.7(2) . . . . ?
O5 Eu2 N14 C66 -18.4(2) . . . . ?
N12 Eu2 N14 C66 -104.0(2) . . . . ?
N18 Eu2 N14 C66 75.0(2) . . . . ?
N15 Eu2 N14 C66 166.5(3) . . . . ?
N11 Eu2 N14 C66 -148.2(2) . . . . ?
N17 Eu2 N14 C66 31.7(3) . . . . ?
N13 Eu2 N14 C66 5.1(2) . . . . ?
O6 Eu2 N15 C75 50.9(3) . . . . ?
O4 Eu2 N15 C75 -25.7(2) . . . . ?
O5 Eu2 N15 C75 178.5(2) . . . . ?
N12 Eu2 N15 C75 111.1(2) . . . . ?
N18 Eu2 N15 C75 -100.4(2) . . . . ?
N14 Eu2 N15 C75 -175.7(2) . . . . ?
N11 Eu2 N15 C75 46.7(2) . . . . ?
N17 Eu2 N15 C75 -70.4(3) . . . . ?
N13 Eu2 N15 C75 -157.3(2) . . . . ?
O6 Eu2 N15 C71 -95.3(2) . . . . ?
O4 Eu2 N15 C71 -171.9(2) . . . . ?
O5 Eu2 N15 C71 32.3(2) . . . . ?
N12 Eu2 N15 C71 -35.1(2) . . . . ?
N18 Eu2 N15 C71 113.4(2) . . . . ?
N14 Eu2 N15 C71 38.09(19) . . . . ?
N11 Eu2 N15 C71 -99.4(2) . . . . ?
N17 Eu2 N15 C71 143.43(19) . . . . ?
N13 Eu2 N15 C71 56.5(2) . . . . ?
Eu2 O6 N16 C80 72.1(3) . . . . ?
Eu2 O6 N16 C76 -112.0(3) . . . . ?
O6 Eu2 N17 C81 -1.7(2) . . . . ?
O4 Eu2 N17 C81 95.6(2) . . . . ?
O5 Eu2 N17 C81 -89.3(2) . . . . ?
N12 Eu2 N17 C81 -41.4(3) . . . . ?
N18 Eu2 N17 C81 174.7(2) . . . . ?
N15 Eu2 N17 C81 140.8(2) . . . . ?
N14 Eu2 N17 C81 -137.6(2) . . . . ?
N11 Eu2 N17 C81 42.3(2) . . . . ?
N13 Eu2 N17 C81 -112.5(2) . . . . ?
O6 Eu2 N17 C85 -154.5(2) . . . . ?
O4 Eu2 N17 C85 -57.06(19) . . . . ?
O5 Eu2 N17 C85 118.0(2) . . . . ?
N12 Eu2 N17 C85 165.93(18) . . . . ?
N18 Eu2 N17 C85 21.97(19) . . . . ?
N15 Eu2 N17 C85 -11.9(3) . . . . ?
N14 Eu2 N17 C85 69.7(2) . . . . ?
N11 Eu2 N17 C85 -110.4(2) . . . . ?
N13 Eu2 N17 C85 94.8(2) . . . . ?
O6 Eu2 N18 C90 173.47(19) . . . . ?
O4 Eu2 N18 C90 -109.9(2) . . . . ?
O5 Eu2 N18 C90 97.8(2) . . . . ?
N12 Eu2 N18 C90 31.7(3) . . . . ?
N15 Eu2 N18 C90 -31.5(2) . . . . ?
N14 Eu2 N18 C90 30.0(2) . . . . ?
N11 Eu2 N18 C90 -82.1(2) . . . . ?
N17 Eu2 N18 C90 169.0(2) . . . . ?
N13 Eu2 N18 C90 94.1(2) . . . . ?
O6 Eu2 N18 C86 -3.9(2) . . . . ?
O4 Eu2 N18 C86 72.8(2) . . . . ?
O5 Eu2 N18 C86 -79.6(2) . . . . ?
N12 Eu2 N18 C86 -145.6(2) . . . . ?
N15 Eu2 N18 C86 151.1(2) . . . . ?
N14 Eu2 N18 C86 -147.3(2) . . . . ?
N11 Eu2 N18 C86 100.5(2) . . . . ?
N17 Eu2 N18 C86 -8.30(19) . . . . ?
N13 Eu2 N18 C86 -83.3(2) . . . . ?
C5 N1 C1 C2 -2.2(4) . . . . ?
Eu1 N1 C1 C2 148.3(2) . . . . ?
N1 C1 C2 C3 -1.8(5) . . . . ?
C1 C2 C3 C4 3.0(5) . . . . ?
C2 C3 C4 C5 -0.2(5) . . . . ?
C1 N1 C5 C4 5.1(4) . . . . ?
Eu1 N1 C5 C4 -147.6(2) . . . . ?
C1 N1 C5 C6 -172.7(2) . . . . ?
Eu1 N1 C5 C6 34.6(3) . . . . ?
C3 C4 C5 N1 -4.0(5) . . . . ?
C3 C4 C5 C6 173.7(3) . . . . ?
C10 N2 C6 C7 -3.7(4) . . . . ?
Eu1 N2 C6 C7 159.1(2) . . . . ?
C10 N2 C6 C5 172.5(3) . . . . ?
Eu1 N2 C6 C5 -24.6(3) . . . . ?
N1 C5 C6 N2 -6.8(4) . . . . ?
C4 C5 C6 N2 175.3(3) . . . . ?
N1 C5 C6 C7 169.5(3) . . . . ?
C4 C5 C6 C7 -8.4(4) . . . . ?
N2 C6 C7 C8 2.2(4) . . . . ?
C5 C6 C7 C8 -173.9(3) . . . . ?
C6 C7 C8 C9 1.5(5) . . . . ?
C7 C8 C9 C10 -3.5(5) . . . . ?
C6 N2 C10 C9 1.6(4) . . . . ?
Eu1 N2 C10 C9 -159.9(2) . . . . ?
C6 N2 C10 C11 -173.4(3) . . . . ?
Eu1 N2 C10 C11 25.1(4) . . . . ?
C8 C9 C10 N2 2.0(5) . . . . ?
C8 C9 C10 C11 177.0(3) . . . . ?
O1 N3 C11 C12 -178.1(2) . . . . ?
C15 N3 C11 C12 3.3(4) . . . . ?
Eu1 N3 C11 C12 -138.9(2) . . . . ?
O1 N3 C11 C10 1.5(4) . . . . ?
C15 N3 C11 C10 -177.1(3) . . . . ?
Eu1 N3 C11 C10 40.7(3) . . . . ?
N2 C10 C11 N3 -50.6(4) . . . . ?
C9 C10 C11 N3 134.2(3) . . . . ?
N2 C10 C11 C12 129.0(3) . . . . ?
C9 C10 C11 C12 -46.2(4) . . . . ?
N3 C11 C12 C13 -0.5(4) . . . . ?
C10 C11 C12 C13 179.8(3) . . . . ?
C11 C12 C13 C14 -1.6(5) . . . . ?
C12 C13 C14 C15 1.1(5) . . . . ?
O1 N3 C15 C14 177.6(3) . . . . ?
C11 N3 C15 C14 -3.8(4) . . . . ?
Eu1 N3 C15 C14 129.6(3) . . . . ?
C13 C14 C15 N3 1.5(5) . . . . ?
O2 N4 C16 C17 -178.7(3) . . . . ?
C20 N4 C16 C17 -1.6(5) . . . . ?
N4 C16 C17 C18 0.6(5) . . . . ?
C16 C17 C18 C19 0.3(5) . . . . ?
C17 C18 C19 C20 -0.2(5) . . . . ?
O2 N4 C20 C19 178.6(2) . . . . ?
C16 N4 C20 C19 1.6(4) . . . . ?
O2 N4 C20 C21 1.9(4) . . . . ?
C16 N4 C20 C21 -175.1(3) . . . . ?
C18 C19 C20 N4 -0.7(4) . . . . ?
C18 C19 C20 C21 176.0(3) . . . . ?
C25 N5 C21 C22 4.9(4) . . . . ?
Eu1 N5 C21 C22 -151.7(2) . . . . ?
C25 N5 C21 C20 -171.2(3) . . . . ?
Eu1 N5 C21 C20 32.2(3) . . . . ?
N4 C20 C21 N5 -50.8(4) . . . . ?
C19 C20 C21 N5 132.6(3) . . . . ?
N4 C20 C21 C22 132.9(3) . . . . ?
C19 C20 C21 C22 -43.8(4) . . . . ?
N5 C21 C22 C23 -1.3(5) . . . . ?
C20 C21 C22 C23 174.9(3) . . . . ?
C21 C22 C23 C24 -1.3(5) . . . . ?
C22 C23 C24 C25 0.0(5) . . . . ?
C21 N5 C25 C24 -6.1(4) . . . . ?
Eu1 N5 C25 C24 152.4(2) . . . . ?
C21 N5 C25 C26 172.1(3) . . . . ?
Eu1 N5 C25 C26 -29.4(3) . . . . ?
C23 C24 C25 N5 3.9(5) . . . . ?
C23 C24 C25 C26 -174.3(3) . . . . ?
C30 N6 C26 C27 3.2(5) . . . . ?
Eu1 N6 C26 C27 -166.6(3) . . . . ?
C30 N6 C26 C25 -173.6(3) . . . . ?
Eu1 N6 C26 C25 16.6(3) . . . . ?
N5 C25 C26 N6 9.4(4) . . . . ?
C24 C25 C26 N6 -172.4(3) . . . . ?
N5 C25 C26 C27 -167.5(3) . . . . ?
C24 C25 C26 C27 10.7(5) . . . . ?
N6 C26 C27 C28 -1.9(5) . . . . ?
C25 C26 C27 C28 174.8(3) . . . . ?
C26 C27 C28 C29 -1.3(6) . . . . ?
C27 C28 C29 C30 3.0(6) . . . . ?
C26 N6 C30 C29 -1.5(5) . . . . ?
Eu1 N6 C30 C29 168.0(3) . . . . ?
C28 C29 C30 N6 -1.7(5) . . . . ?
O3 N7 C31 C32 172.9(3) . . . . ?
C35 N7 C31 C32 -3.1(5) . . . . ?
N7 C31 C32 C33 0.3(5) . . . . ?
C31 C32 C33 C34 1.9(5) . . . . ?
C32 C33 C34 C35 -1.5(5) . . . . ?
O3 N7 C35 C34 -172.5(3) . . . . ?
C31 N7 C35 C34 3.5(5) . . . . ?
O3 N7 C35 C36 10.5(4) . . . . ?
C31 N7 C35 C36 -173.5(3) . . . . ?
C33 C34 C35 N7 -1.2(5) . . . . ?
C33 C34 C35 C36 175.8(3) . . . . ?
C40 N8 C36 C37 -7.8(4) . . . . ?
Eu1 N8 C36 C37 145.7(3) . . . . ?
C40 N8 C36 C35 165.4(3) . . . . ?
Eu1 N8 C36 C35 -41.0(3) . . . . ?
N7 C35 C36 N8 46.5(4) . . . . ?
C34 C35 C36 N8 -130.4(3) . . . . ?
N7 C35 C36 C37 -140.0(3) . . . . ?
C34 C35 C36 C37 43.1(4) . . . . ?
N8 C36 C37 C38 1.9(5) . . . . ?
C35 C36 C37 C38 -171.3(3) . . . . ?
C36 C37 C38 C39 3.7(5) . . . . ?
C37 C38 C39 C40 -3.2(5) . . . . ?
C36 N8 C40 C39 8.2(4) . . . . ?
Eu1 N8 C40 C39 -147.3(3) . . . . ?
C36 N8 C40 C41 -173.1(3) . . . . ?
Eu1 N8 C40 C41 31.4(3) . . . . ?
C38 C39 C40 N8 -2.8(5) . . . . ?
C38 C39 C40 C41 178.5(3) . . . . ?
C45 N9 C41 C42 3.8(4) . . . . ?
Eu1 N9 C41 C42 -175.5(2) . . . . ?
C45 N9 C41 C40 -177.5(2) . . . . ?
Eu1 N9 C41 C40 3.2(3) . . . . ?
N8 C40 C41 N9 -24.1(4) . . . . ?
C39 C40 C41 N9 154.6(3) . . . . ?
N8 C40 C41 C42 154.7(3) . . . . ?
C39 C40 C41 C42 -26.6(4) . . . . ?
N9 C41 C42 C43 -2.2(5) . . . . ?
C40 C41 C42 C43 179.1(3) . . . . ?
C41 C42 C43 C44 -0.7(5) . . . . ?
C42 C43 C44 C45 1.8(5) . . . . ?
C41 N9 C45 C44 -2.6(4) . . . . ?
Eu1 N9 C45 C44 176.7(2) . . . . ?
C43 C44 C45 N9 -0.2(5) . . . . ?
O4 N10 C46 C47 179.4(3) . . . . ?
C50 N10 C46 C47 1.7(5) . . . . ?
N10 C46 C47 C48 -0.7(5) . . . . ?
C46 C47 C48 C49 -0.2(5) . . . . ?
C47 C48 C49 C50 0.3(5) . . . . ?
O4 N10 C50 C49 -179.2(3) . . . . ?
C46 N10 C50 C49 -1.6(4) . . . . ?
O4 N10 C50 C51 -1.3(4) . . . . ?
C46 N10 C50 C51 176.3(3) . . . . ?
C48 C49 C50 N10 0.6(5) . . . . ?
C48 C49 C50 C51 -177.3(3) . . . . ?
C55 N11 C51 C52 -5.0(4) . . . . ?
Eu2 N11 C51 C52 154.0(2) . . . . ?
C55 N11 C51 C50 172.0(3) . . . . ?
Eu2 N11 C51 C50 -29.0(4) . . . . ?
N10 C50 C51 N11 47.3(4) . . . . ?
C49 C50 C51 N11 -134.8(3) . . . . ?
N10 C50 C51 C52 -135.5(3) . . . . ?
C49 C50 C51 C52 42.4(4) . . . . ?
N11 C51 C52 C53 1.9(5) . . . . ?
C50 C51 C52 C53 -175.2(3) . . . . ?
C51 C52 C53 C54 1.3(5) . . . . ?
C52 C53 C54 C55 -1.4(5) . . . . ?
C51 N11 C55 C54 4.9(4) . . . . ?
Eu2 N11 C55 C54 -155.8(2) . . . . ?
C51 N11 C55 C56 -173.2(3) . . . . ?
Eu2 N11 C55 C56 26.1(3) . . . . ?
C53 C54 C55 N11 -1.8(5) . . . . ?
C53 C54 C55 C56 176.3(3) . . . . ?
C60 N12 C56 C57 -3.5(4) . . . . ?
Eu2 N12 C56 C57 161.1(2) . . . . ?
C60 N12 C56 C55 176.5(3) . . . . ?
Eu2 N12 C56 C55 -18.9(3) . . . . ?
N11 C55 C56 N12 -5.6(4) . . . . ?
C54 C55 C56 N12 176.2(3) . . . . ?
N11 C55 C56 C57 174.4(3) . . . . ?
C54 C55 C56 C57 -3.8(5) . . . . ?
N12 C56 C57 C58 1.7(5) . . . . ?
C55 C56 C57 C58 -178.3(3) . . . . ?
C56 C57 C58 C59 1.5(6) . . . . ?
C57 C58 C59 C60 -2.8(5) . . . . ?
C56 N12 C60 C59 2.3(5) . . . . ?
Eu2 N12 C60 C59 -161.9(2) . . . . ?
C58 C59 C60 N12 0.9(5) . . . . ?
O5 N13 C61 C62 -179.4(3) . . . . ?
C65 N13 C61 C62 1.6(4) . . . . ?
Eu2 N13 C61 C62 -130.2(3) . . . . ?
N13 C61 C62 C63 -1.3(5) . . . . ?
C61 C62 C63 C64 -0.6(5) . . . . ?
C62 C63 C64 C65 2.3(5) . . . . ?
O5 N13 C65 C64 -178.9(3) . . . . ?
C61 N13 C65 C64 0.1(4) . . . . ?
Eu2 N13 C65 C64 139.4(3) . . . . ?
O5 N13 C65 C66 2.9(4) . . . . ?
C61 N13 C65 C66 -178.1(3) . . . . ?
Eu2 N13 C65 C66 -38.8(3) . . . . ?
C63 C64 C65 N13 -2.1(5) . . . . ?
C63 C64 C65 C66 176.1(3) . . . . ?
C70 N14 C66 C67 -2.4(4) . . . . ?
Eu2 N14 C66 C67 157.3(2) . . . . ?
C70 N14 C66 C65 173.2(3) . . . . ?
Eu2 N14 C66 C65 -27.1(4) . . . . ?
N13 C65 C66 N14 49.3(4) . . . . ?
C64 C65 C66 N14 -128.9(3) . . . . ?
N13 C65 C66 C67 -134.9(3) . . . . ?
C64 C65 C66 C67 46.9(4) . . . . ?
N14 C66 C67 C68 -1.4(5) . . . . ?
C65 C66 C67 C68 -176.9(3) . . . . ?
C66 C67 C68 C69 3.7(5) . . . . ?
C67 C68 C69 C70 -2.3(5) . . . . ?
C66 N14 C70 C69 4.0(4) . . . . ?
Eu2 N14 C70 C69 -157.7(2) . . . . ?
C66 N14 C70 C71 -171.6(3) . . . . ?
Eu2 N14 C70 C71 26.7(3) . . . . ?
C68 C69 C70 N14 -1.7(5) . . . . ?
C68 C69 C70 C71 173.6(3) . . . . ?
C75 N15 C71 C72 -5.9(4) . . . . ?
Eu2 N15 C71 C72 141.3(3) . . . . ?
C75 N15 C71 C70 171.4(3) . . . . ?
Eu2 N15 C71 C70 -41.4(3) . . . . ?
N14 C70 C71 N15 10.0(4) . . . . ?
C69 C70 C71 N15 -165.6(3) . . . . ?
N14 C70 C71 C72 -172.7(3) . . . . ?
C69 C70 C71 C72 11.7(5) . . . . ?
N15 C71 C72 C73 3.2(5) . . . . ?
C70 C71 C72 C73 -173.9(3) . . . . ?
C71 C72 C73 C74 2.3(5) . . . . ?
C72 C73 C74 C75 -4.8(5) . . . . ?
C71 N15 C75 C74 3.2(4) . . . . ?
Eu2 N15 C75 C74 -141.2(3) . . . . ?
C73 C74 C75 N15 2.1(5) . . . . ?
O6 N16 C76 C77 -172.5(3) . . . . ?
C80 N16 C76 C77 3.3(5) . . . . ?
N16 C76 C77 C78 -1.0(5) . . . . ?
C76 C77 C78 C79 -1.5(5) . . . . ?
C77 C78 C79 C80 1.7(5) . . . . ?
O6 N16 C80 C79 172.7(3) . . . . ?
C76 N16 C80 C79 -3.0(4) . . . . ?
O6 N16 C80 C81 -8.7(4) . . . . ?
C76 N16 C80 C81 175.6(3) . . . . ?
C78 C79 C80 N16 0.4(4) . . . . ?
C78 C79 C80 C81 -178.2(3) . . . . ?
C85 N17 C81 C82 8.8(4) . . . . ?
Eu2 N17 C81 C82 -143.3(2) . . . . ?
C85 N17 C81 C80 -164.1(3) . . . . ?
Eu2 N17 C81 C80 43.8(3) . . . . ?
N16 C80 C81 N17 -47.6(4) . . . . ?
C79 C80 C81 N17 130.9(3) . . . . ?
N16 C80 C81 C82 139.1(3) . . . . ?
C79 C80 C81 C82 -42.4(4) . . . . ?
N17 C81 C82 C83 -3.4(5) . . . . ?
C80 C81 C82 C83 169.5(3) . . . . ?
C81 C82 C83 C84 -4.0(5) . . . . ?
C82 C83 C84 C85 5.6(4) . . . . ?
C81 N17 C85 C84 -7.0(4) . . . . ?
Eu2 N17 C85 C84 147.4(2) . . . . ?
C81 N17 C85 C86 171.6(2) . . . . ?
Eu2 N17 C85 C86 -33.9(3) . . . . ?
C83 C84 C85 N17 0.0(4) . . . . ?
C83 C84 C85 C86 -178.6(3) . . . . ?
C90 N18 C86 C87 -4.1(4) . . . . ?
Eu2 N18 C86 C87 173.4(2) . . . . ?
C90 N18 C86 C85 177.6(2) . . . . ?
Eu2 N18 C86 C85 -4.9(3) . . . . ?
N17 C85 C86 N18 26.9(4) . . . . ?
C84 C85 C86 N18 -154.4(3) . . . . ?
N17 C85 C86 C87 -151.4(3) . . . . ?
C84 C85 C86 C87 27.3(4) . . . . ?
N18 C86 C87 C88 2.3(5) . . . . ?
C85 C86 C87 C88 -179.5(3) . . . . ?
C86 C87 C88 C89 1.1(5) . . . . ?
C87 C88 C89 C90 -2.5(5) . . . . ?
C86 N18 C90 C89 2.7(4) . . . . ?
Eu2 N18 C90 C89 -174.7(2) . . . . ?
C88 C89 C90 N18 0.6(5) . . . . ?
